data_7119436
loop_
_publ_author_name
'Dolinar, Brian S.'
'G\'omez-Coca, Silvia'
'Alexandropoulos, Dimitris I.'
'Dunbar, Kim R.'

_publ_section_title
;
 An air stable radical-bridged dysprosium single molecule magnet and its
 neutral counterpart: redox switching of magnetic relaxation dynamics.
;
_journal_issue 14
_journal_name_full 'Chemical communications (Cambridge, England)'
_journal_page_first 2283
_journal_page_last 2286
_journal_paper_doi 10.1039/c6cc09824j
_journal_volume 53
_journal_year 2017
_chemical_absolute_configuration unk
_chemical_formula_moiety 'C78 H122 Dy2 N6 O12'
_chemical_formula_sum 'C78 H122 Dy2 N6 O12'
_chemical_formula_weight 1660.81
_chemical_name_systematic
;
 ?
;
_space_group_crystal_system orthorhombic
_space_group_IT_number 18
_space_group_name_Hall 'P 2 2ab'
_space_group_name_H-M_alt 'P 21 21 2'
_symmetry_space_group_name_Hall 'P 2 2ab'
_symmetry_space_group_name_H-M 'P 21 21 2'
_atom_sites_solution_hydrogens geom
_atom_sites_solution_primary direct
_audit_creation_date 2016-09-26
_audit_creation_method
;
Olex2 1.2
(compiled 2016.09.09 svn.r3337 for OlexSys, GUI svn.r5227)
;
_audit_update_record
;
2016-09-27 deposited with the CCDC.
2017-01-11 downloaded from the CCDC.
;
_cell_angle_alpha 90
_cell_angle_beta 90
_cell_angle_gamma 90
_cell_formula_units_Z 4
_cell_length_a 17.7662(11)
_cell_length_b 34.295(2)
_cell_length_c 16.3935(11)
_cell_measurement_reflns_used 9892
_cell_measurement_temperature 100.0
_cell_measurement_theta_max 25.3057
_cell_measurement_theta_min 2.4526
_cell_volume 9988.4(11)
_computing_cell_refinement 'SAINT+ Ver. 8.34A (Bruker-AXS, 2014)'
_computing_data_collection 'APEX3(Bruker-AXS, 2015)'
_computing_data_reduction 'SAINT+ Ver. 8.34A (Bruker-AXS, 2014)'
_computing_molecular_graphics 'OLEX2 (Dolomanov, 2009)'
_computing_structure_refinement 'SHELXL-2014 (Sheldrick, 2014)'
_computing_structure_solution 'SHELXS-2014 (Sheldrick, 2014)'
_diffrn_ambient_temperature 100.0
_diffrn_detector_area_resol_mean 7.9
_diffrn_detector_type 'CMOS area detector'
_diffrn_measured_fraction_theta_full 0.970
_diffrn_measured_fraction_theta_max 0.994
_diffrn_measurement_device 'three-circle diffractometer'
_diffrn_measurement_device_type 'Bruker PHOTON area detector'
_diffrn_measurement_method '0.5\% \w and 0.5\% \f scans'
_diffrn_radiation_collimation 'focusing mirrors'
_diffrn_radiation_monochromator 'mirror optics'
_diffrn_radiation_probe x-ray
_diffrn_radiation_type MoK\a
_diffrn_radiation_wavelength 0.71073
_diffrn_radiation_xray_symbol K-L~3~
_diffrn_reflns_av_R_equivalents 0.0485
_diffrn_reflns_av_unetI/netI 0.0952
_diffrn_reflns_Laue_measured_fraction_full 0.970
_diffrn_reflns_Laue_measured_fraction_max 0.994
_diffrn_reflns_limit_h_max 21
_diffrn_reflns_limit_h_min -21
_diffrn_reflns_limit_k_max 38
_diffrn_reflns_limit_k_min -41
_diffrn_reflns_limit_l_max 20
_diffrn_reflns_limit_l_min -13
_diffrn_reflns_number 40542
_diffrn_reflns_point_group_measured_fraction_full 0.970
_diffrn_reflns_point_group_measured_fraction_max 0.995
_diffrn_reflns_theta_full 26.000
_diffrn_reflns_theta_max 25.754
_diffrn_reflns_theta_min 2.172
_diffrn_source 'microfocus sealed X-ray tube'
_diffrn_source_type 'Incoatec I\ms'
_exptl_absorpt_coefficient_mu 1.533
_exptl_absorpt_correction_T_max 0.7453
_exptl_absorpt_correction_T_min 0.5587
_exptl_absorpt_correction_type multi-scan
_exptl_absorpt_process_details
;
SADABS-2012/1 (Bruker,2012) was used for absorption correction. wR2(int) was 0.0705 before and 0.0486 after correction.
 The Ratio of minimum to maximum transmission is 0.7496. The \l/2 correction factor is Not present.
;
_exptl_crystal_colour red
_exptl_crystal_colour_primary red
_exptl_crystal_density_diffrn 1.104
_exptl_crystal_description plate
_exptl_crystal_F_000 3440
_exptl_crystal_size_max 0.268
_exptl_crystal_size_mid 0.102
_exptl_crystal_size_min 0.02
_platon_squeeze_details
;
TITL BSD03101a in P2(1)2(1)2
CELL   17.7662   34.2950   16.3935     90.00     90.00     90.00
SPGR P21212
# Solvent Accessible Volume =      2259
# Electrons Found in S.A.V. =       757
# Note: Atoms in Void as Cxxx and Qxxx all others
C101 0.347 0.427 0.119 !       4.47 eA-3
C102 0.870 0.050 0.015 !       4.26 eA-3
C103 0.362 0.421 0.031 !       4.10 eA-3
C104 0.344 0.400 0.170 !       3.49 eA-3
C105 0.334 0.412 0.262 !       3.25 eA-3
C106 0.315 0.640 0.358 !       3.08 eA-3
C107 0.896 1.001 0.104 !       2.69 eA-3
C108 0.098 0.939 0.127 !       2.58 eA-3
Q109 0.795 0.982 0.111 !       2.57 eA-3
C110 0.137 0.110 0.221 !       2.50 eA-3
C111 0.873 0.921 0.312 !       2.49 eA-3
C112 0.377 0.592 0.357 !       2.48 eA-3
C113 0.884 0.944 0.217 !       2.45 eA-3
C114 0.561 0.481 0.395 !       2.43 eA-3
C115 0.590 0.462 0.384 !       2.40 eA-3
C116 0.564 0.447 0.751 !       2.37 eA-3
C117 0.827 0.116 0.747 !       2.36 eA-3
C118 0.365 0.601 0.411 !       2.27 eA-3
C119 0.879 0.953 0.394 !       2.26 eA-3
C120 0.614 0.573 0.264 !       2.26 eA-3
C121 0.031 0.983 0.172 !       2.24 eA-3
C122 0.855 0.920 0.546 !       2.21 eA-3
C123 1.000 1.007 0.640 !       2.19 eA-3
C124 0.597 0.400 0.763 !       2.16 eA-3
C125 0.609 0.422 0.409 !       2.15 eA-3
C126 0.872 0.921 0.235 !       2.14 eA-3
C127 0.116 0.109 0.535 !       2.13 eA-3
C128 0.091 0.970 0.124 !       2.08 eA-3
C129 0.575 0.471 0.658 !       2.05 eA-3
C130 0.879 0.946 0.285 !       2.04 eA-3
C131 0.154 0.875 0.863 !       2.04 eA-3
C132 0.361 0.432 0.188 !       2.02 eA-3
C133 0.847 1.000 0.541 !       2.02 eA-3
C134 0.054 0.983 0.605 !       2.01 eA-3
C135 0.371 0.436 0.314 !       2.01 eA-3
C136 0.572 0.474 0.732 !       2.00 eA-3
C137 0.592 0.459 0.438 !       2.00 eA-3
C138 0.422 0.493 0.822 !       1.98 eA-3
C139 0.897 1.003 0.451 !       1.98 eA-3
C140 0.874 0.969 0.231 !       1.98 eA-3
C141 0.592 0.463 0.806 !       1.97 eA-3
C142 0.909 0.949 0.326 !       1.93 eA-3
C143 0.514 0.474 0.401 !       1.91 eA-3
C144 0.560 0.454 0.829 !       1.88 eA-3
C145 0.628 0.666 0.105 !       1.87 eA-3
C146 0.602 0.487 0.483 !       1.87 eA-3
C147 0.025 0.007 0.206 !       1.86 eA-3
C148 0.078 0.015 0.333 !       1.86 eA-3
C149 0.544 0.445 0.813 !       1.85 eA-3
C150 0.582 0.430 0.734 !       1.83 eA-3
C151 0.652 0.476 0.499 !       1.83 eA-3
C152 0.626 0.468 0.762 !       1.83 eA-3
C153 0.521 0.468 0.747 !       1.82 eA-3
C154 0.984 0.945 0.592 !       1.82 eA-3
C155 0.036 0.983 0.343 !       1.81 eA-3
C156 0.527 0.501 0.733 !       1.81 eA-3
C157 0.319 0.485 0.957 !       1.81 eA-3
C158 0.017 0.956 0.312 !       1.80 eA-3
C159 0.852 0.993 0.464 !       1.79 eA-3
C160 0.422 0.491 0.719 !       1.78 eA-3
C161 0.866 0.954 0.437 !       1.77 eA-3
C162 0.357 0.487 0.888 !       1.77 eA-3
C163 0.841 0.940 0.425 !       1.76 eA-3
C164 0.513 0.502 0.874 !       1.76 eA-3
C165 0.296 0.516 0.517 !       1.75 eA-3
C166 0.545 0.459 0.447 !       1.74 eA-3
C167 0.051 0.009 0.548 !       1.73 eA-3
C168 0.394 0.505 0.424 !       1.72 eA-3
C169 0.828 0.955 0.483 !       1.72 eA-3
C170 0.219 0.139 0.689 !       1.71 eA-3
C171 0.493 0.457 0.810 !       1.71 eA-3
C172 0.580 0.440 0.357 !       1.68 eA-3
C173 0.579 0.437 0.471 !       1.68 eA-3
C174 0.689 0.544 0.963 !       1.67 eA-3
C175 0.085 0.957 0.144 !       1.67 eA-3
C176 0.577 0.587 0.032 !       1.66 eA-3
C177 0.588 0.437 0.436 !       1.66 eA-3
C178 0.674 0.462 0.737 !       1.65 eA-3
C179 0.378 0.460 0.057 !       1.65 eA-3
C180 0.357 0.496 0.844 !       1.65 eA-3
C181 0.800 0.083 0.891 !       1.65 eA-3
C182 0.638 0.485 0.584 !       1.64 eA-3
C183 0.056 0.973 0.098 !       1.64 eA-3
C184 0.630 0.439 0.503 !       1.64 eA-3
C185 0.365 0.625 0.732 !       1.64 eA-3
C186 0.555 0.520 0.910 !       1.63 eA-3
C187 0.015 0.984 0.221 !       1.63 eA-3
C188 0.622 0.488 0.637 !       1.62 eA-3
C189 0.081 0.955 0.064 !       1.62 eA-3
C190 0.879 0.930 0.374 !       1.61 eA-3
C191 0.896 0.128 0.765 !       1.60 eA-3
C192 0.096 0.937 0.908 !       1.60 eA-3
C193 0.504 0.472 0.882 !       1.60 eA-3
C194 0.083 0.070 0.199 !       1.59 eA-3
C195 0.395 0.609 0.826 !       1.58 eA-3
C196 0.079 0.095 0.525 !       1.57 eA-3
C197 0.083 0.949 0.722 !       1.57 eA-3
C198 0.390 0.494 0.345 !       1.57 eA-3
C199 0.500 0.499 0.422 !       1.56 eA-3
;
_refine_diff_density_max 1.327
_refine_diff_density_min -1.559
_refine_diff_density_rms 0.117
_refine_ls_abs_structure_details
;
 Refined as an inversion twin.
;
_refine_ls_abs_structure_Flack 0.478(15)
_refine_ls_extinction_method none
_refine_ls_goodness_of_fit_ref 1.030
_refine_ls_hydrogen_treatment constr
_refine_ls_matrix_type full
_refine_ls_number_parameters 1273
_refine_ls_number_reflns 18948
_refine_ls_number_restraints 1186
_refine_ls_restrained_S_all 1.005
_refine_ls_R_factor_all 0.0803
_refine_ls_R_factor_gt 0.0545
_refine_ls_shift/su_max 0.001
_refine_ls_shift/su_mean 0.000
_refine_ls_structure_factor_coef Fsqd
_refine_ls_weighting_details 'w=1/[\s^2^(Fo^2^)+(0.0409P)^2^+22.9317P] where P=(Fo^2^+2Fc^2^)/3'
_refine_ls_weighting_scheme calc
_refine_ls_wR_factor_gt 0.1052
_refine_ls_wR_factor_ref 0.1133
_reflns_Friedel_coverage 0.839
_reflns_Friedel_fraction_full 0.970
_reflns_Friedel_fraction_max 0.996
_reflns_number_gt 14926
_reflns_number_total 18948
_reflns_threshold_expression 'I > 2\s(I)'
_cod_data_source_file c6cc09824j2.cif
_cod_data_source_block Compound_1
_cod_depositor_comments 'Adding full bibliography for 7119436--7119437.cif.'
_cod_original_cell_volume 9988.5(11)
_cod_database_code 7119436
_shelxl_version_number 2014-2
_shelx_space_group_comment
;
The symmetry employed for this shelxl refinement is uniquely defined
by the following loop, which should always be used as a source of
symmetry information in preference to the above space-group names.
They are only intended as comments.
;
_shelx_estimated_absorpt_t_max 0.970
_shelx_estimated_absorpt_t_min 0.684
_olex2_refinement_description
;
1. Twinned data refinement
 Scales: 0.522(15) 0.478(15)
2. Fixed Uiso
 At 1.2 times of:
  All C(H) groups, All C(H,H) groups
 At 1.5 times of:
  All C(H,H,H) groups
3. Restrained distances
 C30A-C29 \\sim C30-C29 \\sim C8A-C7 \\sim C8-C7 \\sim C27-C26A \\sim C27-C26
\\sim C63-C62 \\sim C63A-C62
 \\sim C5-C4 \\sim C5-C4A \\sim C52-C51 \\sim C52A-C51 \\sim C41A-C40 \\sim
C41-C40 \\sim C40-C41B
 with sigma of 0.01
4. Uiso/Uaniso restraints and constraints
C30 \\sim C31 \\sim C32 \\sim C33 \\sim C30A \\sim C31A \\sim C32A \\sim C33A:
within 1.7A with sigma of 0.01 and sigma for terminal atoms of 0.02
C1 \\sim C2 \\sim C3 \\sim C4 \\sim C1A \\sim C2A \\sim C3A \\sim C4A: within
1.7A with sigma of 0.005 and sigma for terminal atoms of 0.01
C8 \\sim C9 \\sim C10 \\sim C11 \\sim C8A \\sim C9A \\sim C10A \\sim C11A:
within 1.7A with sigma of 0.01 and sigma for terminal atoms of 0.02
C23 \\sim C24 \\sim C25 \\sim C26 \\sim C23A \\sim C24A \\sim C25A \\sim C26A:
within 1.7A with sigma of 0.01 and sigma for terminal atoms of 0.02
C63 \\sim C64 \\sim C65 \\sim C66 \\sim C63A \\sim C64A \\sim C65A \\sim C66A:
within 1.7A with sigma of 0.005 and sigma for terminal atoms of 0.01
C52 \\sim C53 \\sim C54 \\sim C55 \\sim C52A \\sim C53A \\sim C54A \\sim C55A:
within 1.7A with sigma of 0.005 and sigma for terminal atoms of 0.01
C19 \\sim C20 \\sim C21 \\sim C22 \\sim C19A \\sim C20A \\sim C21A \\sim C22A:
within 1.7A with sigma of 0.005 and sigma for terminal atoms of 0.01
C41 \\sim C42 \\sim C43 \\sim C44 \\sim C41A \\sim C42A \\sim C43A \\sim C44A
\\sim C41B \\sim C42B \\sim C43B \\sim C44B: within 1.7A with sigma of 0.01 and
sigma for terminal atoms of 0.01
O7 \\sim C34 \\sim C34A \\sim O7A \\sim C35 \\sim C36 \\sim C37 \\sim C38 \\sim
C35A \\sim C36A \\sim C37A \\sim C38A: within 1.7A with sigma of 0.005 and
sigma for terminal atoms of 0.01
Uanis(O4) \\sim Ueq, Uanis(O7) \\sim Ueq, Uanis(O7A) \\sim Ueq: with sigma of
0.002 and sigma for terminal atoms of 0.004
5. Same fragment restrains
{C1A, C2A, C3A, C4A} sigma for 1-2: 0.02, 1-3: 0.04
as
{C1, C2, C3, C4}
{C8A, C9A, C10A, C11A} sigma for 1-2: 0.01, 1-3: 0.02
as
{C8, C9, C10, C11}
{C19A, C20A, C21A, C22A} sigma for 1-2: 0.01, 1-3: 0.02
as
{C19, C20, C21, C22}
{C23A, C24A, C25A, C26A} sigma for 1-2: 0.02, 1-3: 0.04
as
{C23, C24, C25, C26}
{C30A, C31A, C32A, C33A} sigma for 1-2: 0.02, 1-3: 0.04
as
{C30, C31, C32, C33}
{O7A, C34A, C35A, C36A, C37A, C38A} sigma for 1-2: 0.02, 1-3: 0.04
as
{O7, C34, C35, C36, C37, C38}
{C41A, C42A, C43A, C44A} sigma for 1-2: 0.02, 1-3: 0.04
{C41B, C42B, C43B, C44B} sigma for 1-2: 0.02, 1-3: 0.04
as
{C41, C42, C43, C44}
{C52A, C53A, C54A, C55A} sigma for 1-2: 0.02, 1-3: 0.04
as
{C52, C53, C54, C55}
{C63A, C64A, C65A, C66A} sigma for 1-2: 0.02, 1-3: 0.04
as
{C63, C64, C65, C66}
6. Others
 1*[Sof(C41)+Sof(C42)+Sof(H42A)+Sof(H42B)+Sof(H42C)+Sof(C43)+Sof(H43A)+
 Sof(H43B)+Sof(H43C)+Sof(C44)+Sof(H44A)+Sof(H44B)+Sof(H44C)]+1*[Sof(C41A)+
 Sof(C42A)+Sof(H42D)+Sof(H42E)+Sof(H42F)+Sof(C43A)+Sof(H43D)+Sof(H43E)+
 Sof(H43F)+Sof(C44A)+Sof(H44D)+Sof(H44E)+Sof(H44F)]+1*[Sof(C41B)+Sof(C42B)+
 Sof(H42G)+Sof(H42H)+Sof(H42I)+Sof(C43B)+Sof(H43G)+Sof(H43H)+Sof(H43I)+
 Sof(C44B)+Sof(H44G)+Sof(H44H)+Sof(H44I)]=1 with esd of 0.001
 Sof(C8A)=Sof(C9A)=Sof(H9AA)=Sof(H9AB)=Sof(H9AC)=Sof(C10A)=Sof(H10D)=Sof(H10E)=
 Sof(H10F)=Sof(C11A)=Sof(H11D)=Sof(H11E)=Sof(H11F)=1-FVAR(1)
 Sof(C8)=Sof(C9)=Sof(H9A)=Sof(H9B)=Sof(H9C)=Sof(C10)=Sof(H10A)=Sof(H10B)=
 Sof(H10C)=Sof(C11)=Sof(H11A)=Sof(H11B)=Sof(H11C)=FVAR(1)
 Sof(C41)=Sof(C42)=Sof(H42A)=Sof(H42B)=Sof(H42C)=Sof(C43)=Sof(H43A)=Sof(H43B)=
 Sof(H43C)=Sof(C44)=Sof(H44A)=Sof(H44B)=Sof(H44C)=FVAR(2)
 Sof(C63A)=Sof(C64A)=Sof(H64D)=Sof(H64E)=Sof(H64F)=Sof(C65A)=Sof(H65D)=
 Sof(H65E)=Sof(H65F)=Sof(C66A)=Sof(H66D)=Sof(H66E)=Sof(H66F)=1-FVAR(3)
 Sof(C63)=Sof(C64)=Sof(H64A)=Sof(H64B)=Sof(H64C)=Sof(C65)=Sof(H65A)=Sof(H65B)=
 Sof(H65C)=Sof(C66)=Sof(H66A)=Sof(H66B)=Sof(H66C)=FVAR(3)
 Sof(C52A)=Sof(C53A)=Sof(H53D)=Sof(H53E)=Sof(H53F)=Sof(C54A)=Sof(H54D)=
 Sof(H54E)=Sof(H54F)=Sof(C55A)=Sof(H55D)=Sof(H55E)=Sof(H55F)=1-FVAR(4)
 Sof(C52)=Sof(C53)=Sof(H53A)=Sof(H53B)=Sof(H53C)=Sof(C54)=Sof(H54A)=Sof(H54B)=
 Sof(H54C)=Sof(C55)=Sof(H55A)=Sof(H55B)=Sof(H55C)=FVAR(4)
 Sof(C23A)=Sof(H23D)=Sof(H23E)=Sof(H23F)=Sof(C24A)=Sof(H24D)=Sof(H24E)=
 Sof(H24F)=Sof(C25A)=Sof(H25D)=Sof(H25E)=Sof(H25F)=Sof(C26A)=1-FVAR(5)
 Sof(C23)=Sof(H23A)=Sof(H23B)=Sof(H23C)=Sof(C24)=Sof(H24A)=Sof(H24B)=Sof(H24C)=
 Sof(C25)=Sof(H25A)=Sof(H25B)=Sof(H25C)=Sof(C26)=FVAR(5)
 Sof(C30A)=Sof(C31A)=Sof(H31D)=Sof(H31E)=Sof(H31F)=Sof(C32A)=Sof(H32D)=
 Sof(H32E)=Sof(H32F)=Sof(C33A)=Sof(H33D)=Sof(H33E)=Sof(H33F)=1-FVAR(6)
 Sof(C30)=Sof(C31)=Sof(H31A)=Sof(H31B)=Sof(H31C)=Sof(C32)=Sof(H32A)=Sof(H32B)=
 Sof(H32C)=Sof(C33)=Sof(H33A)=Sof(H33B)=Sof(H33C)=FVAR(6)
 Sof(C1A)=Sof(H1AA)=Sof(H1AB)=Sof(H1AC)=Sof(C2A)=Sof(H2AA)=Sof(H2AB)=Sof(H2AC)=
 Sof(C3A)=Sof(H3AA)=Sof(H3AB)=Sof(H3AC)=Sof(C4A)=1-FVAR(7)
 Sof(C1)=Sof(H1A)=Sof(H1B)=Sof(H1C)=Sof(C2)=Sof(H2A)=Sof(H2B)=Sof(H2C)=Sof(C3)=
 Sof(H3A)=Sof(H3B)=Sof(H3C)=Sof(C4)=FVAR(7)
 Sof(C19A)=Sof(C20A)=Sof(H20D)=Sof(H20E)=Sof(H20F)=Sof(C21A)=Sof(H21D)=
 Sof(H21E)=Sof(H21F)=Sof(C22A)=Sof(H22D)=Sof(H22E)=Sof(H22F)=1-FVAR(8)
 Sof(C19)=Sof(C20)=Sof(H20A)=Sof(H20B)=Sof(H20C)=Sof(C21)=Sof(H21A)=Sof(H21B)=
 Sof(H21C)=Sof(C22)=Sof(H22A)=Sof(H22B)=Sof(H22C)=FVAR(8)
 Sof(C41A)=Sof(C42A)=Sof(H42D)=Sof(H42E)=Sof(H42F)=Sof(C43A)=Sof(H43D)=
 Sof(H43E)=Sof(H43F)=Sof(C44A)=Sof(H44D)=Sof(H44E)=Sof(H44F)=FVAR(9)
 Sof(C41B)=Sof(C42B)=Sof(H42G)=Sof(H42H)=Sof(H42I)=Sof(C43B)=Sof(H43G)=
 Sof(H43H)=Sof(H43I)=Sof(C44B)=Sof(H44G)=Sof(H44H)=Sof(H44I)=FVAR(10)
 Sof(H39A)=Sof(O7A)=Sof(C34A)=Sof(H34D)=Sof(H34E)=Sof(H34F)=Sof(C35A)=
 Sof(H35D)=Sof(H35E)=Sof(H35F)=Sof(C36A)=Sof(H36D)=Sof(H36E)=Sof(H36F)=
 Sof(C37A)=Sof(C38A)=1-FVAR(11)
 Sof(H39)=Sof(O7)=Sof(C34)=Sof(H34A)=Sof(H34B)=Sof(H34C)=Sof(C35)=Sof(H35A)=
 Sof(H35B)=Sof(H35C)=Sof(C36)=Sof(H36A)=Sof(H36B)=Sof(H36C)=Sof(C37)=Sof(C38)=
 FVAR(11)
7.a Aromatic/amide H refined with riding coordinates:
 C6(H6), C17(H17), C28(H28), C39(H39), C39(H39A), C50(H50), C61(H61), C67(H67),
  C68(H68), C69(H69), C70(H70), C75(H75), C76(H76), C77(H77), C78(H78)
7.b Idealised Me refined with riding coordinates:
 C12(H12A,H12B,H12C), C13(H13A,H13B,H13C), C14(H14A,H14B,H14C), C45(H45A,H45B,
 H45C), C46(H46A,H46B,H46C), C47(H47A,H47B,H47C), C56(H56A,H56B,H56C), C57(H57A,
 H57B,H57C), C58(H58A,H58B,H58C), C1(H1A,H1B,H1C), C2(H2A,H2B,H2C), C3(H3A,H3B,
 H3C), C9(H9A,H9B,H9C), C10(H10A,H10B,H10C), C11(H11A,H11B,H11C), C20(H20A,H20B,
 H20C), C21(H21A,H21B,H21C), C22(H22A,H22B,H22C), C23(H23A,H23B,H23C), C24(H24A,
 H24B,H24C), C25(H25A,H25B,H25C), C31(H31A,H31B,H31C), C32(H32A,H32B,H32C),
 C33(H33A,H33B,H33C), C34(H34A,H34B,H34C), C35(H35A,H35B,H35C), C36(H36A,H36B,
 H36C), C42(H42A,H42B,H42C), C43(H43A,H43B,H43C), C44(H44A,H44B,H44C), C53(H53A,
 H53B,H53C), C54(H54A,H54B,H54C), C55(H55A,H55B,H55C), C64(H64A,H64B,H64C),
 C65(H65A,H65B,H65C), C66(H66A,H66B,H66C), C1A(H1AA,H1AB,H1AC), C2A(H2AA,H2AB,
 H2AC), C3A(H3AA,H3AB,H3AC), C9A(H9AA,H9AB,H9AC), C10A(H10D,H10E,H10F),
 C11A(H11D,H11E,H11F), C20A(H20D,H20E,H20F), C21A(H21D,H21E,H21F), C22A(H22D,
 H22E,H22F), C23A(H23D,H23E,H23F), C24A(H24D,H24E,H24F), C25A(H25D,H25E,H25F),
 C31A(H31D,H31E,H31F), C32A(H32D,H32E,H32F), C33A(H33D,H33E,H33F), C34A(H34D,
 H34E,H34F), C35A(H35D,H35E,H35F), C36A(H36D,H36E,H36F), C42A(H42D,H42E,H42F),
 C43A(H43D,H43E,H43F), C44A(H44D,H44E,H44F), C53A(H53D,H53E,H53F), C54A(H54D,
 H54E,H54F), C55A(H55D,H55E,H55F), C64A(H64D,H64E,H64F), C65A(H65D,H65E,H65F),
 C66A(H66D,H66E,H66F), C42B(H42G,H42H,H42I), C43B(H43G,H43H,H43I), C44B(H44G,
 H44H,H44I)
;
_olex2_submission_special_instructions 'No special instructions were received'
_platon_squeeze_void_probe_radius 1.20

loop_
_space_group_symop_operation_xyz
'x, y, z'
'-x, -y, z'
'-x+1/2, y+1/2, -z'
'x+1/2, -y+1/2, -z'

loop_
_atom_site_label
_atom_site_type_symbol
_atom_site_fract_x
_atom_site_fract_y
_atom_site_fract_z
_atom_site_U_iso_or_equiv
_atom_site_adp_type
_atom_site_occupancy
_atom_site_site_symmetry_order
_atom_site_calc_flag
_atom_site_refinement_flags_posn
_atom_site_refinement_flags_adp
_atom_site_refinement_flags_occupancy
_atom_site_disorder_assembly
_atom_site_disorder_group
Dy1 Dy 0.39430(3) 0.82687(2) 0.36350(3) 0.02272(12) Uani 1 1 d . . . . .
Dy2 Dy 0.15802(3) 0.66418(2) 0.12661(3) 0.02180(12) Uani 1 1 d . . . . .
O1 O 0.5131(3) 0.85219(19) 0.3688(4) 0.0236(15) Uani 1 1 d . . . . .
O2 O 0.3941(5) 0.8708(2) 0.4674(4) 0.0343(19) Uani 1 1 d . . . . .
O3 O 0.3732(4) 0.8819(2) 0.2894(4) 0.0301(19) Uani 1 1 d . . . . .
O4 O 0.2645(3) 0.8397(2) 0.3727(5) 0.0280(15) Uani 1 1 d . U . . .
O5 O 0.3753(4) 0.7878(2) 0.4749(4) 0.0318(19) Uani 1 1 d . . . . .
O6 O 0.4707(4) 0.7727(2) 0.3509(4) 0.0305(18) Uani 1 1 d . . . . .
O8 O 0.1409(4) 0.6191(2) 0.0264(4) 0.0302(19) Uani 1 1 d . . . . .
O9 O 0.1080(4) 0.72694(18) 0.1269(4) 0.0255(15) Uani 1 1 d . . . . .
O10 O 0.1991(4) 0.6952(2) 0.0117(4) 0.0339(19) Uani 1 1 d . . . . .
O11 O 0.1579(4) 0.6079(2) 0.2034(4) 0.0264(17) Uani 1 1 d . . . . .
O12 O 0.2770(3) 0.64047(19) 0.1264(4) 0.0236(16) Uani 1 1 d . . . . .
N1 N 0.4244(4) 0.8130(2) 0.2097(5) 0.021(2) Uani 1 1 d . . . . .
N2 N 0.3189(4) 0.7720(2) 0.2875(5) 0.0183(19) Uani 1 1 d . . . . .
N3 N 0.2606(5) 0.7542(2) 0.3245(5) 0.023(2) Uani 1 1 d . . . . .
N4 N 0.1240(4) 0.6807(2) 0.2774(4) 0.0203(19) Uani 1 1 d . . . . .
N5 N 0.2440(5) 0.7146(2) 0.2067(5) 0.0196(19) Uani 1 1 d . . . . .
N6 N 0.3009(5) 0.7319(2) 0.1703(5) 0.018(2) Uani 1 1 d . . . . .
C5 C 0.5440(6) 0.8819(3) 0.4043(6) 0.031(3) Uani 1 1 d D . . . .
C6 C 0.5077(7) 0.9053(3) 0.4601(7) 0.034(3) Uani 1 1 d . . . . .
H6 H 0.5341 0.9274 0.4801 0.041 Uiso 1 1 calc R . . . .
C7 C 0.4347(7) 0.8990(3) 0.4893(6) 0.029(3) Uani 1 1 d D . . . .
C12 C 0.3478(7) 0.9325(4) 0.1517(6) 0.045(3) Uani 1 1 d . . . . .
H12A H 0.3637 0.9548 0.1186 0.068 Uiso 1 1 calc R . . . .
H12B H 0.2987 0.9232 0.1327 0.068 Uiso 1 1 calc R . . . .
H12C H 0.3849 0.9115 0.1466 0.068 Uiso 1 1 calc R . . . .
C13 C 0.2843(8) 0.9780(3) 0.2525(8) 0.056(4) Uani 1 1 d . . . . .
H13A H 0.2361 0.9702 0.2285 0.084 Uiso 1 1 calc R . . . .
H13B H 0.3027 1.0016 0.2252 0.084 Uiso 1 1 calc R . . . .
H13C H 0.2775 0.9833 0.3108 0.084 Uiso 1 1 calc R . . . .
C14 C 0.4192(7) 0.9595(4) 0.2708(7) 0.042(3) Uani 1 1 d . . . . .
H14A H 0.4339 0.9825 0.2392 0.063 Uiso 1 1 calc R . . . .
H14B H 0.4567 0.9388 0.2630 0.063 Uiso 1 1 calc R . . . .
H14C H 0.4164 0.9663 0.3288 0.063 Uiso 1 1 calc R . . . .
C15 C 0.3417(8) 0.9450(3) 0.2416(6) 0.033(3) Uani 1 1 d . . . . .
C16 C 0.3210(7) 0.9079(3) 0.2882(6) 0.032(3) Uani 1 1 d . . . . .
C17 C 0.2509(6) 0.9040(3) 0.3266(7) 0.027(3) Uani 1 1 d . . . . .
H17 H 0.2176 0.9257 0.3272 0.033 Uiso 1 1 calc R . . . .
C18 C 0.2286(6) 0.8697(3) 0.3636(7) 0.025(2) Uani 1 1 d . . . . .
C27 C 0.3927(6) 0.7541(3) 0.4991(6) 0.029(3) Uani 1 1 d D . . . .
C28 C 0.4384(8) 0.7290(4) 0.4545(7) 0.046(4) Uani 1 1 d . . . . .
H28 H 0.4440 0.7031 0.4740 0.056 Uiso 1 1 calc R . . . .
C29 C 0.4774(6) 0.7392(3) 0.3820(7) 0.037(3) Uani 1 1 d D . . . .
C39 C 0.0202(6) 0.5943(3) 0.0402(6) 0.030(3) Uani 1 1 d . . . . .
H39 H -0.0125 0.5738 0.0239 0.036 Uiso 0.34(4) 1 calc R . P A 1
H39A H -0.0122 0.5733 0.0265 0.036 Uiso 0.66(4) 1 calc R . P A 2
C40 C 0.0929(6) 0.5938(3) 0.0100(6) 0.028(3) Uani 1 1 d D . . . .
C45 C 0.0350(7) 0.7865(4) 0.1940(8) 0.045(3) Uani 1 1 d . . . . .
H45A H 0.0161 0.8108 0.2178 0.068 Uiso 1 1 calc R . . . .
H45B H 0.0632 0.7719 0.2354 0.068 Uiso 1 1 calc R . . . .
H45C H -0.0075 0.7707 0.1749 0.068 Uiso 1 1 calc R . . . .
C46 C 0.1507(7) 0.8222(3) 0.1528(8) 0.053(3) Uani 1 1 d . . . . .
H46A H 0.1781 0.8092 0.1970 0.080 Uiso 1 1 calc R . . . .
H46B H 0.1299 0.8469 0.1728 0.080 Uiso 1 1 calc R . . . .
H46C H 0.1852 0.8274 0.1074 0.080 Uiso 1 1 calc R . . . .
C47 C 0.0392(8) 0.8172(4) 0.0584(9) 0.064(4) Uani 1 1 d . . . . .
H47A H 0.0158 0.8403 0.0830 0.097 Uiso 1 1 calc R . . . .
H47B H 0.0000 0.7998 0.0374 0.097 Uiso 1 1 calc R . . . .
H47C H 0.0721 0.8253 0.0135 0.097 Uiso 1 1 calc R . . . .
C48 C 0.0859(6) 0.7957(3) 0.1231(7) 0.035(3) Uani 1 1 d . . . . .
C49 C 0.1217(6) 0.7584(3) 0.0878(6) 0.025(3) Uani 1 1 d . . . . .
C50 C 0.1644(7) 0.7610(3) 0.0177(6) 0.034(3) Uani 1 1 d . . . . .
H50 H 0.1706 0.7858 -0.0068 0.041 Uiso 1 1 calc R . . . .
C51 C 0.1990(6) 0.7287(4) -0.0193(6) 0.030(3) Uani 1 1 d D . . . .
C56 C 0.0864(7) 0.5361(4) 0.2275(8) 0.045(3) Uani 1 1 d . . . . .
H56A H 0.0635 0.5161 0.2623 0.067 Uiso 1 1 calc R . . . .
H56B H 0.0877 0.5269 0.1710 0.067 Uiso 1 1 calc R . . . .
H56C H 0.0566 0.5601 0.2306 0.067 Uiso 1 1 calc R . . . .
C57 C 0.2124(7) 0.5067(3) 0.2512(8) 0.046(3) Uani 1 1 d . . . . .
H57A H 0.2189 0.4995 0.1938 0.069 Uiso 1 1 calc R . . . .
H57B H 0.1856 0.4858 0.2798 0.069 Uiso 1 1 calc R . . . .
H57C H 0.2618 0.5106 0.2764 0.069 Uiso 1 1 calc R . . . .
C58 C 0.1648(7) 0.5578(3) 0.3463(6) 0.039(3) Uani 1 1 d . . . . .
H58A H 0.1411 0.5375 0.3798 0.058 Uiso 1 1 calc R . . . .
H58B H 0.1357 0.5820 0.3505 0.058 Uiso 1 1 calc R . . . .
H58C H 0.2163 0.5623 0.3657 0.058 Uiso 1 1 calc R . . . .
C59 C 0.1670(6) 0.5443(3) 0.2568(7) 0.029(3) Uani 1 1 d . . . . .
C60 C 0.1991(6) 0.5781(3) 0.2065(6) 0.023(2) Uani 1 1 d . . . . .
C61 C 0.2698(6) 0.5759(3) 0.1707(6) 0.028(3) Uani 1 1 d . . . . .
H61 H 0.2945 0.5513 0.1713 0.034 Uiso 1 1 calc R . . . .
C62 C 0.3070(5) 0.6067(3) 0.1344(7) 0.027(2) Uani 1 1 d D . . . .
C67 C 0.4796(6) 0.8321(3) 0.1741(6) 0.029(3) Uani 1 1 d . . . . .
H67 H 0.4999 0.8540 0.2019 0.035 Uiso 1 1 calc R . . . .
C68 C 0.5100(5) 0.8226(3) 0.0994(6) 0.025(3) Uani 1 1 d . . . . .
H68 H 0.5494 0.8377 0.0763 0.030 Uiso 1 1 calc R . . . .
C69 C 0.4814(6) 0.7905(3) 0.0588(6) 0.029(3) Uani 1 1 d . . . . .
H69 H 0.5019 0.7824 0.0080 0.035 Uiso 1 1 calc R . . . .
C70 C 0.4229(6) 0.7708(3) 0.0938(6) 0.028(3) Uani 1 1 d . . . . .
H70 H 0.4005 0.7493 0.0666 0.034 Uiso 1 1 calc R . . . .
C71 C 0.3969(6) 0.7825(3) 0.1691(5) 0.018(2) Uani 1 1 d . . . . .
C72 C 0.3341(5) 0.7611(3) 0.2107(5) 0.016(2) Uani 1 1 d . . . . .
C73 C 0.2243(5) 0.7270(3) 0.2817(6) 0.016(2) Uani 1 1 d . . . . .
C74 C 0.1586(6) 0.7086(3) 0.3199(5) 0.017(2) Uani 1 1 d . . . . .
C75 C 0.1338(6) 0.7204(3) 0.3961(6) 0.025(3) Uani 1 1 d . . . . .
H75 H 0.1584 0.7411 0.4240 0.029 Uiso 1 1 calc R . . . .
C76 C 0.0732(6) 0.7019(3) 0.4308(6) 0.025(3) Uani 1 1 d . . . . .
H76 H 0.0562 0.7090 0.4837 0.030 Uiso 1 1 calc R . . . .
C77 C 0.0375(5) 0.6729(3) 0.3874(5) 0.023(2) Uani 1 1 d . . . . .
H77 H -0.0050 0.6598 0.4093 0.028 Uiso 1 1 calc R . . . .
C78 C 0.0651(5) 0.6634(3) 0.3116(5) 0.022(2) Uani 1 1 d . . . . .
H78 H 0.0406 0.6432 0.2820 0.027 Uiso 1 1 calc R . . . .
C1 C 0.634(2) 0.8919(13) 0.2951(19) 0.042(5) Uani 0.294(13) 1 d D U P B 1
H1A H 0.6453 0.8659 0.2735 0.063 Uiso 0.294(13) 1 calc R . P B 1
H1B H 0.6751 0.9098 0.2805 0.063 Uiso 0.294(13) 1 calc R . P B 1
H1C H 0.5869 0.9014 0.2718 0.063 Uiso 0.294(13) 1 calc R . P B 1
C2 C 0.669(2) 0.8593(11) 0.428(2) 0.040(5) Uani 0.294(13) 1 d D U P B 1
H2A H 0.7144 0.8531 0.3972 0.060 Uiso 0.294(13) 1 calc R . P B 1
H2B H 0.6372 0.8359 0.4324 0.060 Uiso 0.294(13) 1 calc R . P B 1
H2C H 0.6827 0.8682 0.4829 0.060 Uiso 0.294(13) 1 calc R . P B 1
C3 C 0.659(2) 0.9307(10) 0.419(2) 0.038(5) Uani 0.294(13) 1 d D U P B 1
H3A H 0.6228 0.9513 0.4057 0.058 Uiso 0.294(13) 1 calc R . P B 1
H3B H 0.7071 0.9363 0.3919 0.058 Uiso 0.294(13) 1 calc R . P B 1
H3C H 0.6664 0.9294 0.4777 0.058 Uiso 0.294(13) 1 calc R . P B 1
C4 C 0.6274(9) 0.8899(11) 0.387(2) 0.037(3) Uani 0.294(13) 1 d D U P B 1
C8 C 0.3974(9) 0.9237(5) 0.5560(9) 0.032(4) Uani 0.723(15) 1 d D U P C 1
C9 C 0.3417(11) 0.9000(5) 0.6092(9) 0.047(5) Uani 0.723(15) 1 d D U P C 1
H9A H 0.3691 0.8795 0.6383 0.071 Uiso 0.723(15) 1 calc R . P C 1
H9B H 0.3033 0.8881 0.5741 0.071 Uiso 0.723(15) 1 calc R . P C 1
H9C H 0.3175 0.9174 0.6487 0.071 Uiso 0.723(15) 1 calc R . P C 1
C10 C 0.4543(9) 0.9436(5) 0.6122(10) 0.045(5) Uani 0.723(15) 1 d D U P C 1
H10A H 0.4875 0.9604 0.5797 0.067 Uiso 0.723(15) 1 calc R . P C 1
H10B H 0.4844 0.9238 0.6403 0.067 Uiso 0.723(15) 1 calc R . P C 1
H10C H 0.4275 0.9595 0.6525 0.067 Uiso 0.723(15) 1 calc R . P C 1
C11 C 0.3529(14) 0.9558(7) 0.5113(16) 0.047(6) Uani 0.723(15) 1 d D U P C 1
H11A H 0.3147 0.9438 0.4763 0.071 Uiso 0.723(15) 1 calc R . P C 1
H11B H 0.3875 0.9713 0.4777 0.071 Uiso 0.723(15) 1 calc R . P C 1
H11C H 0.3284 0.9727 0.5513 0.071 Uiso 0.723(15) 1 calc R . P C 1
C19 C 0.1475(9) 0.8674(5) 0.4003(10) 0.037(3) Uani 0.74(2) 1 d D U P D 1
C20 C 0.1215(12) 0.8258(4) 0.4111(11) 0.040(4) Uani 0.74(2) 1 d D U P D 1
H20A H 0.1568 0.8119 0.4466 0.060 Uiso 0.74(2) 1 calc R . P D 1
H20B H 0.1195 0.8129 0.3578 0.060 Uiso 0.74(2) 1 calc R . P D 1
H20C H 0.0713 0.8256 0.4358 0.060 Uiso 0.74(2) 1 calc R . P D 1
C21 C 0.0893(9) 0.8894(5) 0.3467(12) 0.045(4) Uani 0.74(2) 1 d D U P D 1
H21A H 0.0888 0.8782 0.2918 0.068 Uiso 0.74(2) 1 calc R . P D 1
H21B H 0.1033 0.9170 0.3434 0.068 Uiso 0.74(2) 1 calc R . P D 1
H21C H 0.0391 0.8870 0.3711 0.068 Uiso 0.74(2) 1 calc R . P D 1
C22 C 0.1541(11) 0.8884(5) 0.4831(11) 0.042(4) Uani 0.74(2) 1 d D U P D 1
H22A H 0.1697 0.9154 0.4743 0.063 Uiso 0.74(2) 1 calc R . P D 1
H22B H 0.1916 0.8750 0.5170 0.063 Uiso 0.74(2) 1 calc R . P D 1
H22C H 0.1052 0.8879 0.5108 0.063 Uiso 0.74(2) 1 calc R . P D 1
C23 C 0.288(2) 0.7163(11) 0.563(3) 0.050(8) Uani 0.42(2) 1 d D U P E 1
H23A H 0.2607 0.7110 0.6136 0.075 Uiso 0.42(2) 1 calc R . P E 1
H23B H 0.3070 0.6917 0.5403 0.075 Uiso 0.42(2) 1 calc R . P E 1
H23C H 0.2535 0.7284 0.5233 0.075 Uiso 0.42(2) 1 calc R . P E 1
C24 C 0.4139(17) 0.7236(13) 0.638(2) 0.059(7) Uani 0.42(2) 1 d D U P E 1
H24A H 0.4488 0.7081 0.6045 0.088 Uiso 0.42(2) 1 calc R . P E 1
H24B H 0.3878 0.7065 0.6763 0.088 Uiso 0.42(2) 1 calc R . P E 1
H24C H 0.4420 0.7435 0.6677 0.088 Uiso 0.42(2) 1 calc R . P E 1
C25 C 0.3286(19) 0.7806(9) 0.630(2) 0.045(7) Uani 0.42(2) 1 d D U P E 1
H25A H 0.3151 0.7727 0.6851 0.067 Uiso 0.42(2) 1 calc R . P E 1
H25B H 0.2849 0.7926 0.6031 0.067 Uiso 0.42(2) 1 calc R . P E 1
H25C H 0.3700 0.7995 0.6317 0.067 Uiso 0.42(2) 1 calc R . P E 1
C26 C 0.3540(18) 0.7440(10) 0.5798(13) 0.045(5) Uani 0.42(2) 1 d D U P E 1
C30 C 0.5369(11) 0.7142(6) 0.3386(12) 0.035(5) Uani 0.71(5) 1 d D U P F 1
C31 C 0.5285(17) 0.6701(6) 0.3623(13) 0.045(6) Uani 0.71(5) 1 d D U P F 1
H31A H 0.4787 0.6607 0.3454 0.068 Uiso 0.71(5) 1 calc R . P F 1
H31B H 0.5338 0.6672 0.4215 0.068 Uiso 0.71(5) 1 calc R . P F 1
H31C H 0.5676 0.6548 0.3347 0.068 Uiso 0.71(5) 1 calc R . P F 1
C32 C 0.522(2) 0.7175(8) 0.2482(14) 0.039(6) Uani 0.71(5) 1 d D U P F 1
H32A H 0.5281 0.7447 0.2309 0.058 Uiso 0.71(5) 1 calc R . P F 1
H32B H 0.4700 0.7091 0.2368 0.058 Uiso 0.71(5) 1 calc R . P F 1
H32C H 0.5570 0.7009 0.2182 0.058 Uiso 0.71(5) 1 calc R . P F 1
C33 C 0.6137(13) 0.7270(7) 0.3598(15) 0.042(6) Uani 0.71(5) 1 d D U P F 1
H33A H 0.6196 0.7272 0.4192 0.063 Uiso 0.71(5) 1 calc R . P F 1
H33B H 0.6223 0.7534 0.3384 0.063 Uiso 0.71(5) 1 calc R . P F 1
H33C H 0.6504 0.7090 0.3357 0.063 Uiso 0.71(5) 1 calc R . P F 1
O7 O 0.0239(17) 0.6518(10) 0.131(2) 0.019(3) Uani 0.34(4) 1 d D U P A 1
C34 C -0.108(3) 0.6472(13) 0.192(2) 0.027(5) Uani 0.34(4) 1 d D U P A 1
H34A H -0.1609 0.6446 0.2094 0.041 Uiso 0.34(4) 1 calc R . P A 1
H34B H -0.0974 0.6746 0.1798 0.041 Uiso 0.34(4) 1 calc R . P A 1
H34C H -0.0751 0.6383 0.2363 0.041 Uiso 0.34(4) 1 calc R . P A 1
C35 C -0.122(2) 0.5806(9) 0.125(3) 0.029(5) Uani 0.34(4) 1 d D U P A 1
H35A H -0.0912 0.5671 0.1658 0.043 Uiso 0.34(4) 1 calc R . P A 1
H35B H -0.1184 0.5671 0.0728 0.043 Uiso 0.34(4) 1 calc R . P A 1
H35C H -0.1748 0.5808 0.1433 0.043 Uiso 0.34(4) 1 calc R . P A 1
C36 C -0.137(3) 0.6433(14) 0.045(2) 0.027(5) Uani 0.34(4) 1 d D U P A 1
H36A H -0.1901 0.6466 0.0599 0.041 Uiso 0.34(4) 1 calc R . P A 1
H36B H -0.1335 0.6275 -0.0048 0.041 Uiso 0.34(4) 1 calc R . P A 1
H36C H -0.1142 0.6689 0.0354 0.041 Uiso 0.34(4) 1 calc R . P A 1
C37 C -0.0946(19) 0.6222(9) 0.116(2) 0.025(2) Uani 0.34(4) 1 d D U P A 1
C38 C -0.011(2) 0.6243(14) 0.096(3) 0.022(2) Uani 0.34(4) 1 d D U P A 1
C41 C 0.118(3) 0.5614(13) -0.049(3) 0.035(4) Uani 0.34(3) 1 d D U P G 1
C42 C 0.060(3) 0.551(2) -0.109(4) 0.036(4) Uani 0.34(3) 1 d D U P G 1
H42A H 0.0464 0.5736 -0.1413 0.054 Uiso 0.34(3) 1 calc R . P G 1
H42B H 0.0157 0.5405 -0.0810 0.054 Uiso 0.34(3) 1 calc R . P G 1
H42C H 0.0804 0.5304 -0.1455 0.054 Uiso 0.34(3) 1 calc R . P G 1
C43 C 0.155(3) 0.5295(11) -0.009(2) 0.036(5) Uani 0.34(3) 1 d D U P G 1
H43A H 0.1199 0.5176 0.0302 0.054 Uiso 0.34(3) 1 calc R . P G 1
H43B H 0.1995 0.5388 0.0194 0.054 Uiso 0.34(3) 1 calc R . P G 1
H43C H 0.1691 0.5100 -0.0500 0.054 Uiso 0.34(3) 1 calc R . P G 1
C44 C 0.188(2) 0.5820(12) -0.105(2) 0.035(5) Uani 0.34(3) 1 d D U P G 1
H44A H 0.2354 0.5819 -0.0741 0.053 Uiso 0.34(3) 1 calc R . P G 1
H44B H 0.1748 0.6090 -0.1189 0.053 Uiso 0.34(3) 1 calc R . P G 1
H44C H 0.1952 0.5671 -0.1558 0.053 Uiso 0.34(3) 1 calc R . P G 1
C52 C 0.247(2) 0.7276(15) -0.0971(19) 0.047(4) Uani 0.21(2) 1 d D U P H 1
C53 C 0.195(4) 0.711(2) -0.164(6) 0.047(5) Uani 0.21(2) 1 d D U P H 1
H53A H 0.1477 0.7256 -0.1650 0.071 Uiso 0.21(2) 1 calc R . P H 1
H53B H 0.1837 0.6833 -0.1512 0.071 Uiso 0.21(2) 1 calc R . P H 1
H53C H 0.2197 0.7124 -0.2168 0.071 Uiso 0.21(2) 1 calc R . P H 1
C54 C 0.318(3) 0.703(2) -0.092(4) 0.048(6) Uani 0.21(2) 1 d D U P H 1
H54A H 0.3044 0.6754 -0.0811 0.071 Uiso 0.21(2) 1 calc R . P H 1
H54B H 0.3503 0.7121 -0.0470 0.071 Uiso 0.21(2) 1 calc R . P H 1
H54C H 0.3462 0.7041 -0.1431 0.071 Uiso 0.21(2) 1 calc R . P H 1
C55 C 0.271(4) 0.7694(14) -0.118(4) 0.048(5) Uani 0.21(2) 1 d D U P H 1
H55A H 0.3211 0.7744 -0.0958 0.073 Uiso 0.21(2) 1 calc R . P H 1
H55B H 0.2348 0.7877 -0.0938 0.073 Uiso 0.21(2) 1 calc R . P H 1
H55C H 0.2715 0.7727 -0.1772 0.073 Uiso 0.21(2) 1 calc R . P H 1
C63 C 0.3862(6) 0.6032(5) 0.0978(11) 0.041(3) Uani 0.750(12) 1 d D U P I 1
C64 C 0.3807(9) 0.6067(5) 0.0071(9) 0.043(4) Uani 0.750(12) 1 d D U P I 1
H64A H 0.3568 0.6315 -0.0070 0.064 Uiso 0.750(12) 1 calc R . P I 1
H64B H 0.3505 0.5851 -0.0144 0.064 Uiso 0.750(12) 1 calc R . P I 1
H64C H 0.4313 0.6057 -0.0166 0.064 Uiso 0.750(12) 1 calc R . P I 1
C65 C 0.4256(9) 0.5642(5) 0.1206(13) 0.050(4) Uani 0.750(12) 1 d D U P I 1
H65A H 0.3933 0.5423 0.1049 0.075 Uiso 0.750(12) 1 calc R . P I 1
H65B H 0.4346 0.5634 0.1795 0.075 Uiso 0.750(12) 1 calc R . P I 1
H65C H 0.4737 0.5623 0.0916 0.075 Uiso 0.750(12) 1 calc R . P I 1
C66 C 0.4364(8) 0.6360(4) 0.1345(12) 0.041(3) Uani 0.750(12) 1 d D U P I 1
H66A H 0.4427 0.6317 0.1932 0.061 Uiso 0.750(12) 1 calc R . P I 1
H66B H 0.4123 0.6614 0.1255 0.061 Uiso 0.750(12) 1 calc R . P I 1
H66C H 0.4858 0.6358 0.1079 0.061 Uiso 0.750(12) 1 calc R . P I 1
C1A C 0.6410(9) 0.9310(5) 0.3602(12) 0.044(4) Uani 0.706(13) 1 d D U P B 2
H1AA H 0.6342 0.9466 0.4097 0.065 Uiso 0.706(13) 1 calc R . P B 2
H1AB H 0.6055 0.9398 0.3183 0.065 Uiso 0.706(13) 1 calc R . P B 2
H1AC H 0.6926 0.9341 0.3401 0.065 Uiso 0.706(13) 1 calc R . P B 2
C2A C 0.6552(10) 0.8615(5) 0.3175(10) 0.043(4) Uani 0.706(13) 1 d D U P B 2
H2AA H 0.6278 0.8657 0.2663 0.065 Uiso 0.706(13) 1 calc R . P B 2
H2AB H 0.6480 0.8346 0.3358 0.065 Uiso 0.706(13) 1 calc R . P B 2
H2AC H 0.7089 0.8665 0.3088 0.065 Uiso 0.706(13) 1 calc R . P B 2
C3A C 0.6729(10) 0.8775(6) 0.4593(9) 0.039(4) Uani 0.706(13) 1 d D U P B 2
H3AA H 0.6594 0.8512 0.4772 0.058 Uiso 0.706(13) 1 calc R . P B 2
H3AB H 0.6608 0.8962 0.5027 0.058 Uiso 0.706(13) 1 calc R . P B 2
H3AC H 0.7269 0.8786 0.4474 0.058 Uiso 0.706(13) 1 calc R . P B 2
C4A C 0.6265(6) 0.8882(6) 0.3794(11) 0.035(3) Uani 0.706(13) 1 d D U P B 2
C8A C 0.410(2) 0.9337(7) 0.5412(17) 0.037(6) Uani 0.277(15) 1 d D U P C 2
C9A C 0.334(3) 0.9470(16) 0.505(4) 0.035(9) Uani 0.277(15) 1 d D U P C 2
H9AA H 0.3115 0.9256 0.4734 0.053 Uiso 0.277(15) 1 calc R . P C 2
H9AB H 0.3418 0.9695 0.4693 0.053 Uiso 0.277(15) 1 calc R . P C 2
H9AC H 0.2994 0.9543 0.5493 0.053 Uiso 0.277(15) 1 calc R . P C 2
C10A C 0.398(3) 0.9142(11) 0.624(2) 0.043(7) Uani 0.277(15) 1 d D U P C 2
H10D H 0.4408 0.8968 0.6350 0.064 Uiso 0.277(15) 1 calc R . P C 2
H10E H 0.3516 0.8990 0.6228 0.064 Uiso 0.277(15) 1 calc R . P C 2
H10F H 0.3951 0.9341 0.6663 0.064 Uiso 0.277(15) 1 calc R . P C 2
C11A C 0.461(2) 0.9695(11) 0.553(3) 0.044(9) Uani 0.277(15) 1 d D U P C 2
H11D H 0.4637 0.9841 0.5016 0.066 Uiso 0.277(15) 1 calc R . P C 2
H11E H 0.5112 0.9610 0.5689 0.066 Uiso 0.277(15) 1 calc R . P C 2
H11F H 0.4397 0.9863 0.5956 0.066 Uiso 0.277(15) 1 calc R . P C 2
C19A C 0.156(2) 0.8693(10) 0.416(2) 0.038(3) Uani 0.26(2) 1 d D U P D 2
C20A C 0.122(4) 0.8316(11) 0.386(3) 0.039(5) Uani 0.26(2) 1 d D U P D 2
H20D H 0.1391 0.8102 0.4213 0.059 Uiso 0.26(2) 1 calc R . P D 2
H20E H 0.1382 0.8267 0.3299 0.059 Uiso 0.26(2) 1 calc R . P D 2
H20F H 0.0672 0.8334 0.3882 0.059 Uiso 0.26(2) 1 calc R . P D 2
C21A C 0.102(3) 0.9033(12) 0.395(3) 0.043(5) Uani 0.26(2) 1 d D U P D 2
H21D H 0.1079 0.9107 0.3379 0.064 Uiso 0.26(2) 1 calc R . P D 2
H21E H 0.1132 0.9257 0.4301 0.064 Uiso 0.26(2) 1 calc R . P D 2
H21F H 0.0497 0.8950 0.4047 0.064 Uiso 0.26(2) 1 calc R . P D 2
C22A C 0.170(3) 0.8687(15) 0.509(2) 0.039(6) Uani 0.26(2) 1 d D U P D 2
H22D H 0.2066 0.8891 0.5229 0.058 Uiso 0.26(2) 1 calc R . P D 2
H22E H 0.1906 0.8432 0.5244 0.058 Uiso 0.26(2) 1 calc R . P D 2
H22F H 0.1229 0.8734 0.5375 0.058 Uiso 0.26(2) 1 calc R . P D 2
C23A C 0.3891(16) 0.7001(8) 0.6114(15) 0.058(7) Uani 0.58(2) 1 d D U P E 2
H23D H 0.4442 0.7008 0.6108 0.087 Uiso 0.58(2) 1 calc R . P E 2
H23E H 0.3714 0.6785 0.5772 0.087 Uiso 0.58(2) 1 calc R . P E 2
H23F H 0.3715 0.6963 0.6675 0.087 Uiso 0.58(2) 1 calc R . P E 2
C24A C 0.3718(17) 0.7715(8) 0.6447(14) 0.054(6) Uani 0.58(2) 1 d D U P E 2
H24D H 0.3584 0.7970 0.6219 0.081 Uiso 0.58(2) 1 calc R . P E 2
H24E H 0.4249 0.7715 0.6606 0.081 Uiso 0.58(2) 1 calc R . P E 2
H24F H 0.3404 0.7662 0.6926 0.081 Uiso 0.58(2) 1 calc R . P E 2
C25A C 0.2722(14) 0.7348(9) 0.5603(18) 0.050(6) Uani 0.58(2) 1 d D U P E 2
H25D H 0.2646 0.7168 0.5146 0.075 Uiso 0.58(2) 1 calc R . P E 2
H25E H 0.2514 0.7604 0.5463 0.075 Uiso 0.58(2) 1 calc R . P E 2
H25F H 0.2466 0.7246 0.6088 0.075 Uiso 0.58(2) 1 calc R . P E 2
C26A C 0.3580(15) 0.7388(8) 0.5781(10) 0.045(4) Uani 0.58(2) 1 d D U P E 2
C30A C 0.522(3) 0.7050(11) 0.346(3) 0.037(6) Uani 0.29(5) 1 d D U P F 2
C31A C 0.493(4) 0.6638(14) 0.374(3) 0.039(9) Uani 0.29(5) 1 d D U P F 2
H31D H 0.4391 0.6648 0.3844 0.058 Uiso 0.29(5) 1 calc R . P F 2
H31E H 0.5195 0.6563 0.4246 0.058 Uiso 0.29(5) 1 calc R . P F 2
H31F H 0.5040 0.6445 0.3317 0.058 Uiso 0.29(5) 1 calc R . P F 2
C32A C 0.515(5) 0.707(2) 0.255(3) 0.041(9) Uani 0.29(5) 1 d D U P F 2
H32D H 0.5318 0.7325 0.2355 0.062 Uiso 0.29(5) 1 calc R . P F 2
H32E H 0.4617 0.7032 0.2392 0.062 Uiso 0.29(5) 1 calc R . P F 2
H32F H 0.5453 0.6864 0.2298 0.062 Uiso 0.29(5) 1 calc R . P F 2
C33A C 0.596(3) 0.7129(18) 0.379(4) 0.046(9) Uani 0.29(5) 1 d D U P F 2
H33D H 0.5960 0.7074 0.4379 0.070 Uiso 0.29(5) 1 calc R . P F 2
H33E H 0.6088 0.7404 0.3703 0.070 Uiso 0.29(5) 1 calc R . P F 2
H33F H 0.6333 0.6964 0.3521 0.070 Uiso 0.29(5) 1 calc R . P F 2
O7A O 0.0319(9) 0.6515(5) 0.1137(10) 0.017(2) Uani 0.66(4) 1 d D U P A 2
C34A C -0.1070(12) 0.6579(7) 0.1703(14) 0.031(4) Uani 0.66(4) 1 d D U P A 2
H34D H -0.1595 0.6568 0.1885 0.046 Uiso 0.66(4) 1 calc R . P A 2
H34E H -0.0988 0.6821 0.1396 0.046 Uiso 0.66(4) 1 calc R . P A 2
H34F H -0.0736 0.6574 0.2179 0.046 Uiso 0.66(4) 1 calc R . P A 2
C35A C -0.1113(12) 0.5843(6) 0.1561(15) 0.031(4) Uani 0.66(4) 1 d D U P A 2
H35D H -0.0786 0.5800 0.2034 0.046 Uiso 0.66(4) 1 calc R . P A 2
H35E H -0.1050 0.5629 0.1172 0.046 Uiso 0.66(4) 1 calc R . P A 2
H35F H -0.1638 0.5855 0.1741 0.046 Uiso 0.66(4) 1 calc R . P A 2
C36A C -0.1402(12) 0.6285(8) 0.0380(10) 0.027(4) Uani 0.66(4) 1 d D U P A 2
H36D H -0.1933 0.6252 0.0529 0.040 Uiso 0.66(4) 1 calc R . P A 2
H36E H -0.1265 0.6092 -0.0034 0.040 Uiso 0.66(4) 1 calc R . P A 2
H36F H -0.1325 0.6548 0.0162 0.040 Uiso 0.66(4) 1 calc R . P A 2
C37A C -0.0901(10) 0.6227(5) 0.1152(12) 0.026(2) Uani 0.66(4) 1 d D U P A 2
C38A C -0.0079(11) 0.6235(8) 0.0890(17) 0.023(2) Uani 0.66(4) 1 d D U P A 2
C41A C 0.110(3) 0.5562(8) -0.037(3) 0.036(4) Uani 0.277(12) 1 d D U P G 2
C42A C 0.053(2) 0.5254(11) -0.051(2) 0.037(5) Uani 0.277(12) 1 d D U P G 2
H42D H 0.0415 0.5127 0.0014 0.055 Uiso 0.277(12) 1 calc R . P G 2
H42E H 0.0731 0.5061 -0.0890 0.055 Uiso 0.277(12) 1 calc R . P G 2
H42F H 0.0075 0.5372 -0.0730 0.055 Uiso 0.277(12) 1 calc R . P G 2
C43A C 0.184(2) 0.5424(13) -0.016(3) 0.035(4) Uani 0.277(12) 1 d D U P G 2
H43D H 0.2199 0.5638 -0.0216 0.052 Uiso 0.277(12) 1 calc R . P G 2
H43E H 0.1977 0.5212 -0.0534 0.052 Uiso 0.277(12) 1 calc R . P G 2
H43F H 0.1836 0.5328 0.0399 0.052 Uiso 0.277(12) 1 calc R . P G 2
C44A C 0.120(2) 0.5780(10) -0.130(2) 0.036(4) Uani 0.277(12) 1 d D U P G 2
H44D H 0.0775 0.5954 -0.1396 0.054 Uiso 0.277(12) 1 calc R . P G 2
H44E H 0.1219 0.5580 -0.1725 0.054 Uiso 0.277(12) 1 calc R . P G 2
H44F H 0.1671 0.5931 -0.1307 0.054 Uiso 0.277(12) 1 calc R . P G 2
C52A C 0.2378(9) 0.7339(5) -0.1023(7) 0.045(3) Uani 0.79(2) 1 d D U P H 2
C53A C 0.2073(12) 0.7014(6) -0.1589(15) 0.049(4) Uani 0.79(2) 1 d D U P H 2
H53D H 0.1544 0.7066 -0.1719 0.074 Uiso 0.79(2) 1 calc R . P H 2
H53E H 0.2115 0.6761 -0.1313 0.074 Uiso 0.79(2) 1 calc R . P H 2
H53F H 0.2368 0.7008 -0.2094 0.074 Uiso 0.79(2) 1 calc R . P H 2
C54A C 0.3221(8) 0.7276(7) -0.0902(10) 0.052(4) Uani 0.79(2) 1 d D U P H 2
H54D H 0.3307 0.7015 -0.0673 0.078 Uiso 0.79(2) 1 calc R . P H 2
H54E H 0.3418 0.7473 -0.0526 0.078 Uiso 0.79(2) 1 calc R . P H 2
H54F H 0.3479 0.7298 -0.1428 0.078 Uiso 0.79(2) 1 calc R . P H 2
C55A C 0.2251(11) 0.7739(5) -0.1422(10) 0.049(4) Uani 0.79(2) 1 d D U P H 2
H55D H 0.2406 0.7945 -0.1044 0.074 Uiso 0.79(2) 1 calc R . P H 2
H55E H 0.1716 0.7770 -0.1553 0.074 Uiso 0.79(2) 1 calc R . P H 2
H55F H 0.2549 0.7757 -0.1923 0.074 Uiso 0.79(2) 1 calc R . P H 2
C63A C 0.3902(9) 0.5989(11) 0.116(2) 0.042(4) Uani 0.250(12) 1 d D U P I 2
C64A C 0.397(3) 0.5619(11) 0.068(3) 0.039(5) Uani 0.250(12) 1 d D U P I 2
H64D H 0.3732 0.5652 0.0149 0.059 Uiso 0.250(12) 1 calc R . P I 2
H64E H 0.3717 0.5408 0.0980 0.059 Uiso 0.250(12) 1 calc R . P I 2
H64F H 0.4502 0.5554 0.0612 0.059 Uiso 0.250(12) 1 calc R . P I 2
C65A C 0.439(3) 0.5944(15) 0.195(3) 0.050(6) Uani 0.250(12) 1 d D U P I 2
H65D H 0.4194 0.5727 0.2275 0.075 Uiso 0.250(12) 1 calc R . P I 2
H65E H 0.4361 0.6186 0.2267 0.075 Uiso 0.250(12) 1 calc R . P I 2
H65F H 0.4912 0.5893 0.1797 0.075 Uiso 0.250(12) 1 calc R . P I 2
C66A C 0.421(3) 0.6364(11) 0.075(3) 0.042(5) Uani 0.250(12) 1 d D U P I 2
H66D H 0.4134 0.6586 0.1119 0.062 Uiso 0.250(12) 1 calc R . P I 2
H66E H 0.3946 0.6410 0.0238 0.062 Uiso 0.250(12) 1 calc R . P I 2
H66F H 0.4751 0.6333 0.0646 0.062 Uiso 0.250(12) 1 calc R . P I 2
C41B C 0.119(4) 0.5633(12) -0.053(3) 0.035(4) Uani 0.38(3) 1 d D U P G 3
C42B C 0.1972(18) 0.5674(11) -0.083(2) 0.036(4) Uani 0.38(3) 1 d D U P G 3
H42G H 0.2064 0.5946 -0.0982 0.053 Uiso 0.38(3) 1 calc R . P G 3
H42H H 0.2044 0.5505 -0.1303 0.053 Uiso 0.38(3) 1 calc R . P G 3
H42I H 0.2324 0.5598 -0.0395 0.053 Uiso 0.38(3) 1 calc R . P G 3
C43B C 0.065(3) 0.5551(18) -0.114(3) 0.036(4) Uani 0.38(3) 1 d D U P G 3
H43G H 0.0199 0.5437 -0.0896 0.054 Uiso 0.38(3) 1 calc R . P G 3
H43H H 0.0865 0.5367 -0.1538 0.054 Uiso 0.38(3) 1 calc R . P G 3
H43I H 0.0513 0.5794 -0.1425 0.054 Uiso 0.38(3) 1 calc R . P G 3
C44B C 0.123(2) 0.5231(9) 0.0080(19) 0.038(4) Uani 0.38(3) 1 d D U P G 3
H44G H 0.1691 0.5238 0.0407 0.056 Uiso 0.38(3) 1 calc R . P G 3
H44H H 0.1230 0.4996 -0.0261 0.056 Uiso 0.38(3) 1 calc R . P G 3
H44I H 0.0791 0.5226 0.0443 0.056 Uiso 0.38(3) 1 calc R . P G 3

loop_
_atom_site_aniso_label
_atom_site_aniso_U_11
_atom_site_aniso_U_22
_atom_site_aniso_U_33
_atom_site_aniso_U_23
_atom_site_aniso_U_13
_atom_site_aniso_U_12
Dy1 0.0237(3) 0.0231(3) 0.0214(2) -0.0019(2) 0.0023(2) -0.0023(2)
Dy2 0.0211(2) 0.0248(3) 0.0195(2) -0.0009(2) 0.0004(2) -0.0035(2)
O1 0.018(3) 0.037(4) 0.017(3) 0.002(4) -0.005(3) 0.001(3)
O2 0.040(5) 0.030(4) 0.033(4) -0.009(3) 0.012(4) -0.007(5)
O3 0.024(4) 0.028(5) 0.038(5) 0.003(4) 0.012(3) 0.000(4)
O4 0.020(2) 0.027(3) 0.037(3) 0.002(2) 0.007(2) -0.004(2)
O5 0.036(5) 0.028(5) 0.032(4) 0.002(3) 0.007(4) -0.004(4)
O6 0.042(5) 0.026(4) 0.023(4) -0.003(3) 0.003(3) 0.005(4)
O8 0.034(5) 0.033(5) 0.023(4) -0.012(3) 0.002(3) -0.009(4)
O9 0.024(4) 0.029(4) 0.023(4) 0.003(3) -0.001(4) -0.004(3)
O10 0.029(4) 0.050(5) 0.022(4) 0.006(4) 0.003(3) -0.005(4)
O11 0.024(4) 0.021(4) 0.035(4) 0.002(3) 0.011(4) 0.002(4)
O12 0.015(3) 0.036(4) 0.020(4) 0.002(4) 0.000(3) -0.011(3)
N1 0.009(4) 0.030(5) 0.023(5) 0.005(4) 0.000(3) -0.003(4)
N2 0.011(4) 0.021(5) 0.023(5) -0.002(4) 0.004(3) 0.000(4)
N3 0.033(5) 0.021(5) 0.016(5) -0.008(4) 0.001(4) -0.001(4)
N4 0.023(5) 0.022(5) 0.017(4) 0.003(3) 0.000(3) -0.002(4)
N5 0.018(5) 0.023(5) 0.018(5) 0.000(4) 0.000(4) -0.002(4)
N6 0.013(4) 0.026(5) 0.015(4) 0.003(4) -0.003(4) 0.000(4)
C5 0.043(7) 0.025(7) 0.026(6) 0.002(5) -0.011(5) -0.003(6)
C6 0.038(7) 0.026(7) 0.039(7) -0.015(5) -0.012(6) -0.002(6)
C7 0.036(7) 0.032(7) 0.018(6) -0.009(5) -0.005(5) 0.011(6)
C12 0.047(8) 0.059(8) 0.030(7) 0.014(6) 0.003(6) -0.014(7)
C13 0.072(10) 0.026(7) 0.070(10) 0.025(7) 0.020(8) 0.011(7)
C14 0.044(8) 0.039(8) 0.044(7) -0.002(6) 0.007(6) -0.008(6)
C15 0.046(7) 0.025(6) 0.029(6) 0.005(5) 0.009(6) 0.010(7)
C16 0.044(8) 0.033(7) 0.020(6) -0.003(5) -0.002(5) -0.002(6)
C17 0.029(7) 0.021(6) 0.032(7) 0.000(5) 0.004(5) 0.000(5)
C18 0.030(6) 0.023(6) 0.020(5) 0.009(5) -0.006(5) -0.004(5)
C27 0.029(6) 0.037(7) 0.022(5) -0.005(5) -0.014(6) -0.011(6)
C28 0.072(10) 0.039(8) 0.028(7) 0.003(6) -0.025(7) -0.008(8)
C29 0.047(8) 0.029(7) 0.035(7) -0.008(6) -0.021(6) 0.003(6)
C39 0.039(8) 0.021(6) 0.030(6) -0.003(5) -0.003(5) -0.005(6)
C40 0.023(7) 0.041(7) 0.020(6) -0.010(5) -0.013(5) 0.005(6)
C45 0.034(7) 0.035(8) 0.066(9) -0.001(7) 0.005(6) 0.009(6)
C46 0.061(9) 0.030(7) 0.068(9) -0.011(6) -0.003(7) -0.014(7)
C47 0.067(10) 0.057(10) 0.069(10) 0.005(8) -0.006(8) 0.032(9)
C48 0.043(7) 0.033(6) 0.027(6) 0.006(6) -0.006(6) -0.003(5)
C49 0.033(7) 0.024(6) 0.018(5) 0.001(5) -0.021(5) -0.004(5)
C50 0.046(7) 0.034(7) 0.022(6) 0.010(5) 0.003(6) -0.018(7)
C51 0.014(6) 0.051(9) 0.025(6) 0.004(6) 0.006(5) -0.009(6)
C56 0.044(8) 0.034(7) 0.057(8) 0.005(6) -0.014(6) -0.011(6)
C57 0.035(7) 0.025(7) 0.078(10) 0.013(7) 0.005(7) 0.004(6)
C58 0.041(7) 0.046(7) 0.030(6) 0.017(5) 0.001(6) -0.002(7)
C59 0.019(6) 0.030(6) 0.039(7) 0.008(5) 0.006(5) -0.001(5)
C60 0.033(7) 0.022(6) 0.013(5) -0.005(4) -0.012(5) -0.006(5)
C61 0.029(7) 0.029(7) 0.026(6) -0.004(5) 0.004(5) 0.005(6)
C62 0.039(6) 0.020(6) 0.023(6) -0.002(6) 0.002(6) -0.009(5)
C67 0.032(6) 0.023(6) 0.032(6) 0.003(5) 0.000(5) -0.005(6)
C68 0.014(5) 0.039(7) 0.022(5) 0.005(5) -0.001(4) -0.001(5)
C69 0.019(6) 0.044(8) 0.024(6) 0.000(5) 0.010(5) 0.005(6)
C70 0.021(6) 0.041(7) 0.023(6) -0.005(5) 0.003(5) -0.002(6)
C71 0.018(5) 0.026(6) 0.011(5) 0.000(4) 0.004(4) 0.000(5)
C72 0.009(5) 0.020(5) 0.018(5) 0.003(4) -0.003(4) -0.001(5)
C73 0.010(5) 0.015(6) 0.022(6) -0.001(4) -0.004(4) -0.002(4)
C74 0.018(5) 0.011(5) 0.021(5) 0.002(4) -0.004(5) -0.008(5)
C75 0.032(6) 0.023(6) 0.019(5) -0.003(4) 0.001(4) -0.005(5)
C76 0.030(6) 0.031(6) 0.015(5) -0.009(5) 0.004(5) 0.004(5)
C77 0.031(6) 0.019(5) 0.020(5) 0.000(4) -0.008(4) -0.010(5)
C78 0.020(5) 0.027(6) 0.020(5) -0.005(5) 0.000(4) -0.005(5)
C1 0.026(9) 0.063(10) 0.037(9) -0.009(9) -0.001(8) -0.008(9)
C2 0.032(9) 0.061(10) 0.027(9) -0.001(9) -0.005(9) -0.005(9)
C3 0.029(9) 0.054(9) 0.031(9) -0.003(9) -0.003(9) -0.010(9)
C4 0.025(6) 0.055(7) 0.030(6) -0.004(6) 0.000(5) -0.006(6)
C8 0.039(8) 0.038(8) 0.020(7) -0.015(6) -0.007(6) 0.000(7)
C9 0.070(12) 0.052(10) 0.020(8) -0.004(7) 0.008(9) -0.005(10)
C10 0.050(9) 0.053(10) 0.031(9) -0.031(7) -0.009(8) 0.012(8)
C11 0.053(12) 0.050(13) 0.040(9) -0.011(9) -0.003(9) 0.001(10)
C19 0.030(6) 0.036(6) 0.044(6) -0.001(5) 0.017(5) -0.012(5)
C20 0.039(7) 0.038(7) 0.043(8) 0.003(6) 0.015(7) -0.018(7)
C21 0.030(8) 0.043(9) 0.062(10) -0.001(7) 0.011(7) 0.000(7)
C22 0.034(7) 0.040(8) 0.051(8) -0.017(7) 0.020(7) -0.012(7)
C23 0.040(14) 0.064(17) 0.047(13) 0.016(15) -0.008(12) -0.009(15)
C24 0.050(14) 0.091(17) 0.035(13) 0.026(14) -0.006(12) -0.003(14)
C25 0.042(16) 0.065(16) 0.026(13) 0.003(14) 0.002(14) 0.000(14)
C26 0.045(10) 0.064(11) 0.027(9) 0.015(9) -0.016(8) -0.008(9)
C30 0.050(10) 0.026(9) 0.031(8) 0.000(7) -0.008(7) 0.014(9)
C31 0.065(14) 0.029(10) 0.042(9) -0.004(9) 0.017(10) 0.016(11)
C32 0.058(11) 0.027(13) 0.031(9) -0.002(8) -0.008(8) 0.011(11)
C33 0.044(11) 0.035(12) 0.046(12) 0.013(9) -0.018(10) 0.008(10)
O7 0.016(3) 0.021(3) 0.019(3) -0.001(2) -0.004(2) -0.003(2)
C34 0.017(8) 0.039(9) 0.025(9) 0.003(8) -0.005(8) -0.002(8)
C35 0.020(8) 0.042(8) 0.025(9) -0.001(8) -0.008(8) -0.008(8)
C36 0.017(8) 0.036(9) 0.029(8) -0.001(8) -0.006(7) 0.001(9)
C37 0.018(4) 0.034(4) 0.024(4) 0.000(4) -0.009(4) -0.002(4)
C38 0.018(4) 0.028(4) 0.020(4) -0.001(4) -0.008(4) -0.003(4)
C41 0.036(7) 0.038(8) 0.033(7) -0.022(6) -0.008(6) 0.006(6)
C42 0.036(8) 0.038(9) 0.034(8) -0.022(7) -0.005(7) 0.007(7)
C43 0.036(9) 0.040(9) 0.032(8) -0.022(8) -0.009(8) 0.006(8)
C44 0.038(9) 0.038(11) 0.030(10) -0.025(9) -0.004(9) 0.008(9)
C52 0.041(7) 0.074(8) 0.025(6) 0.006(6) 0.005(6) -0.019(7)
C53 0.044(10) 0.072(11) 0.026(9) 0.005(9) 0.004(9) -0.016(10)
C54 0.038(11) 0.079(13) 0.026(11) 0.005(12) 0.010(10) -0.018(12)
C55 0.048(10) 0.073(10) 0.025(9) 0.007(9) 0.010(9) -0.018(10)
C63 0.017(5) 0.041(6) 0.064(7) -0.006(6) 0.006(5) -0.002(5)
C64 0.019(7) 0.052(8) 0.058(9) -0.022(7) 0.009(7) -0.002(7)
C65 0.022(6) 0.051(7) 0.076(9) 0.000(8) 0.011(7) 0.001(6)
C66 0.021(6) 0.039(7) 0.063(8) -0.006(7) 0.001(7) -0.005(6)
C1A 0.034(7) 0.055(7) 0.042(8) 0.007(7) 0.001(7) -0.010(6)
C2A 0.023(7) 0.068(9) 0.039(7) -0.017(7) 0.006(6) -0.007(7)
C3A 0.031(7) 0.057(9) 0.028(7) -0.006(7) 0.004(6) 0.000(7)
C4A 0.024(5) 0.053(6) 0.027(6) -0.003(5) 0.000(4) -0.006(5)
C8A 0.045(11) 0.038(11) 0.027(10) -0.017(10) -0.008(10) 0.003(10)
C9A 0.046(17) 0.025(16) 0.035(15) -0.016(14) 0.004(15) -0.001(15)
C10A 0.056(14) 0.045(14) 0.027(13) -0.017(13) 0.004(14) 0.011(13)
C11A 0.046(17) 0.044(18) 0.042(17) -0.037(15) -0.002(16) 0.002(16)
C19A 0.032(7) 0.037(7) 0.046(7) -0.004(6) 0.016(6) -0.013(6)
C20A 0.037(9) 0.038(9) 0.044(10) -0.001(9) 0.015(9) -0.016(9)
C21A 0.033(9) 0.041(10) 0.055(10) -0.001(9) 0.017(9) -0.007(9)
C22A 0.030(11) 0.038(12) 0.048(11) -0.012(10) 0.020(10) -0.017(11)
C23A 0.061(14) 0.070(15) 0.044(13) 0.027(11) 0.000(11) 0.016(13)
C24A 0.068(14) 0.072(13) 0.021(10) -0.004(10) 0.004(11) -0.012(13)
C25A 0.043(12) 0.062(15) 0.045(11) 0.026(13) -0.016(10) -0.010(12)
C26A 0.043(9) 0.064(10) 0.028(8) 0.017(8) -0.018(7) -0.007(8)
C30A 0.051(12) 0.024(12) 0.035(10) 0.003(11) -0.007(10) 0.012(12)
C31A 0.04(2) 0.033(17) 0.040(17) -0.001(16) -0.001(18) 0.012(18)
C32A 0.063(16) 0.025(18) 0.036(15) -0.003(15) -0.008(15) 0.018(17)
C33A 0.056(17) 0.037(17) 0.046(17) 0.007(15) -0.018(15) 0.016(16)
O7A 0.015(3) 0.020(3) 0.015(3) -0.002(2) -0.006(2) -0.003(2)
C34A 0.016(6) 0.046(8) 0.030(7) -0.002(6) -0.002(6) 0.003(7)
C35A 0.027(7) 0.043(7) 0.022(8) 0.000(6) -0.009(7) -0.008(6)
C36A 0.017(6) 0.039(8) 0.025(6) -0.005(7) -0.008(5) -0.003(7)
C37A 0.018(4) 0.034(4) 0.024(4) 0.000(4) -0.009(3) -0.001(4)
C38A 0.019(4) 0.029(4) 0.020(4) -0.001(3) -0.009(3) -0.003(3)
C41A 0.036(7) 0.038(8) 0.034(8) -0.022(7) -0.007(7) 0.005(7)
C42A 0.036(8) 0.038(9) 0.036(9) -0.021(8) -0.004(8) 0.006(8)
C43A 0.036(8) 0.036(9) 0.032(8) -0.022(7) -0.008(7) 0.004(8)
C44A 0.037(8) 0.038(9) 0.032(8) -0.023(8) -0.003(7) 0.006(7)
C52A 0.041(6) 0.071(7) 0.023(5) 0.008(5) 0.004(5) -0.019(6)
C53A 0.046(8) 0.075(9) 0.027(7) 0.001(7) 0.002(6) -0.014(8)
C54A 0.039(7) 0.083(10) 0.033(7) 0.004(8) 0.006(6) -0.020(8)
C55A 0.052(9) 0.072(9) 0.025(7) 0.011(7) 0.013(7) -0.016(8)
C63A 0.018(6) 0.044(7) 0.066(8) -0.004(7) 0.006(6) -0.002(6)
C64A 0.011(9) 0.045(9) 0.062(11) -0.004(10) 0.008(9) 0.000(9)
C65A 0.020(11) 0.054(11) 0.076(12) -0.003(11) 0.006(11) 0.002(10)
C66A 0.017(8) 0.045(8) 0.063(9) -0.006(9) 0.010(8) -0.003(8)
C41B 0.036(7) 0.037(8) 0.032(7) -0.023(6) -0.009(6) 0.006(6)
C42B 0.038(8) 0.037(9) 0.031(9) -0.025(8) -0.007(7) 0.008(8)
C43B 0.036(7) 0.038(9) 0.036(8) -0.023(7) -0.006(7) 0.006(7)
C44B 0.038(9) 0.040(9) 0.035(8) -0.021(7) -0.008(8) 0.004(8)

loop_
_atom_type_symbol
_atom_type_description
_atom_type_scat_dispersion_real
_atom_type_scat_dispersion_imag
_atom_type_scat_source
C C 0.0033 0.0016 'International Tables Vol C Tables 4.2.6.8 and 6.1.1.4'
H H 0.0000 0.0000 'International Tables Vol C Tables 4.2.6.8 and 6.1.1.4'
Dy Dy -0.1892 4.4098 'International Tables Vol C Tables 4.2.6.8 and 6.1.1.4'
N N 0.0061 0.0033 'International Tables Vol C Tables 4.2.6.8 and 6.1.1.4'
O O 0.0106 0.0060 'International Tables Vol C Tables 4.2.6.8 and 6.1.1.4'

loop_
_geom_angle_atom_site_label_1
_geom_angle_atom_site_label_2
_geom_angle_atom_site_label_3
_geom_angle
O1 Dy1 O4 146.4(2)
O1 Dy1 O5 109.2(3)
O1 Dy1 O6 76.5(2)
O1 Dy1 N1 85.3(2)
O1 Dy1 N2 139.7(2)
O2 Dy1 O1 73.8(3)
O2 Dy1 O3 81.4(3)
O2 Dy1 O4 80.0(3)
O2 Dy1 O5 77.9(3)
O2 Dy1 O6 127.0(3)
O2 Dy1 N1 147.3(3)
O2 Dy1 N2 146.1(3)
O3 Dy1 O1 81.8(3)
O3 Dy1 O4 73.6(2)
O3 Dy1 O5 152.5(3)
O3 Dy1 O6 135.7(2)
O3 Dy1 N1 70.8(3)
O3 Dy1 N2 104.9(3)
O4 Dy1 N1 107.2(3)
O4 Dy1 N2 70.4(2)
O5 Dy1 O4 85.1(3)
O5 Dy1 O6 71.8(3)
O5 Dy1 N1 133.7(3)
O5 Dy1 N2 83.3(3)
O6 Dy1 O4 137.0(2)
O6 Dy1 N1 69.4(2)
O6 Dy1 N2 71.4(2)
N1 Dy1 N2 61.1(2)
O8 Dy2 O9 125.3(3)
O8 Dy2 O10 76.3(3)
O8 Dy2 O11 80.0(3)
O8 Dy2 N4 143.2(3)
O8 Dy2 N5 151.2(3)
O8 Dy2 O7 76.8(8)
O8 Dy2 O7A 71.0(5)
O9 Dy2 N4 73.1(2)
O9 Dy2 N5 67.4(2)
O9 Dy2 O7 77.7(8)
O10 Dy2 O9 72.1(3)
O10 Dy2 O11 147.3(3)
O10 Dy2 N4 139.0(3)
O10 Dy2 N5 85.4(3)
O10 Dy2 O7 115.0(9)
O10 Dy2 O7A 108.9(5)
O11 Dy2 O9 140.6(2)
O11 Dy2 N4 70.4(2)
O11 Dy2 N5 106.0(3)
O11 Dy2 O7 80.5(9)
O12 Dy2 O8 83.1(3)
O12 Dy2 O9 133.5(2)
O12 Dy2 O10 82.4(3)
O12 Dy2 O11 72.6(3)
O12 Dy2 N4 107.2(2)
O12 Dy2 N5 72.4(2)
O12 Dy2 O7 148.8(8)
O12 Dy2 O7A 147.6(5)
N4 Dy2 N5 61.5(2)
O7 Dy2 N4 77.3(8)
O7 Dy2 N5 131.7(8)
O7A Dy2 O9 78.6(5)
O7A Dy2 O11 83.7(5)
O7A Dy2 N4 84.4(4)
O7A Dy2 N5 137.0(5)
C5 O1 Dy1 135.1(6)
C7 O2 Dy1 136.2(7)
C16 O3 Dy1 134.6(7)
C18 O4 Dy1 131.4(6)
C27 O5 Dy1 138.7(7)
C29 O6 Dy1 138.7(7)
C40 O8 Dy2 136.1(6)
C49 O9 Dy2 134.9(7)
C51 O10 Dy2 139.5(7)
C60 O11 Dy2 134.6(7)
C62 O12 Dy2 135.4(6)
C67 N1 Dy1 119.1(7)
C67 N1 C71 116.4(9)
C71 N1 Dy1 123.2(6)
N3 N2 Dy1 120.1(6)
C72 N2 Dy1 122.8(6)
C72 N2 N3 117.1(8)
C73 N3 N2 116.8(8)
C74 N4 Dy2 123.0(6)
C78 N4 Dy2 119.1(6)
C78 N4 C74 117.6(8)
N6 N5 Dy2 120.8(6)
N6 N5 C73 118.1(8)
C73 N5 Dy2 120.5(6)
N5 N6 C72 116.9(8)
O1 C5 C6 123.9(9)
O1 C5 C4 117.6(17)
O1 C5 C4A 113.4(11)
C6 C5 C4 118.4(17)
C6 C5 C4A 122.8(12)
C5 C6 H6 117.6
C5 C6 C7 124.9(10)
C7 C6 H6 117.6
O2 C7 C6 123.6(9)
O2 C7 C8 112.3(11)
O2 C7 C8A 126.1(17)
C6 C7 C8 124.0(11)
C6 C7 C8A 109.8(17)
H12A C12 H12B 109.5
H12A C12 H12C 109.5
H12B C12 H12C 109.5
C15 C12 H12A 109.5
C15 C12 H12B 109.5
C15 C12 H12C 109.5
H13A C13 H13B 109.5
H13A C13 H13C 109.5
H13B C13 H13C 109.5
C15 C13 H13A 109.5
C15 C13 H13B 109.5
C15 C13 H13C 109.5
H14A C14 H14B 109.5
H14A C14 H14C 109.5
H14B C14 H14C 109.5
C15 C14 H14A 109.5
C15 C14 H14B 109.5
C15 C14 H14C 109.5
C12 C15 C14 109.0(10)
C13 C15 C12 111.3(10)
C13 C15 C14 108.6(10)
C16 C15 C12 105.4(9)
C16 C15 C13 113.3(10)
C16 C15 C14 109.2(10)
O3 C16 C15 114.3(10)
O3 C16 C17 124.5(10)
C17 C16 C15 121.2(11)
C16 C17 H17 118.9
C18 C17 C16 122.2(11)
C18 C17 H17 118.9
O4 C18 C17 128.5(10)
O4 C18 C19 113.0(9)
O4 C18 C19A 111.1(15)
C17 C18 C19 118.5(10)
C17 C18 C19A 119.3(15)
O5 C27 C28 123.0(10)
O5 C27 C26 111.6(15)
O5 C27 C26A 118.9(14)
C28 C27 C26 125.3(16)
C28 C27 C26A 118.0(14)
C27 C28 H28 117.5
C27 C28 C29 125.1(11)
C29 C28 H28 117.5
O6 C29 C28 121.0(10)
O6 C29 C30 112.6(13)
O6 C29 C30A 126(2)
C28 C29 C30 126.0(13)
C28 C29 C30A 113(2)
C40 C39 H39 117.4
C40 C39 H39A 118.1
C40 C39 C38 125.2(15)
C38 C39 H39 117.4
C38A C39 H39A 118.1
C38A C39 C40 123.8(12)
O8 C40 C39 123.5(9)
O8 C40 C41 116(2)
O8 C40 C41A 124(2)
O8 C40 C41B 114(3)
C39 C40 C41 121(2)
C39 C40 C41A 112(2)
C39 C40 C41B 122(3)
H45A C45 H45B 109.5
H45A C45 H45C 109.5
H45B C45 H45C 109.5
C48 C45 H45A 109.5
C48 C45 H45B 109.5
C48 C45 H45C 109.5
H46A C46 H46B 109.5
H46A C46 H46C 109.5
H46B C46 H46C 109.5
C48 C46 H46A 109.5
C48 C46 H46B 109.5
C48 C46 H46C 109.5
H47A C47 H47B 109.5
H47A C47 H47C 109.5
H47B C47 H47C 109.5
C48 C47 H47A 109.5
C48 C47 H47B 109.5
C48 C47 H47C 109.5
C45 C48 C46 109.2(10)
C45 C48 C47 108.0(10)
C45 C48 C49 111.3(9)
C47 C48 C46 109.6(10)
C47 C48 C49 111.3(10)
C49 C48 C46 107.4(9)
O9 C49 C48 115.7(9)
O9 C49 C50 125.2(10)
C50 C49 C48 119.1(10)
C49 C50 H50 118.3
C49 C50 C51 123.4(10)
C51 C50 H50 118.3
O10 C51 C50 123.1(9)
O10 C51 C52 108(2)
O10 C51 C52A 117.7(12)
C50 C51 C52 128(2)
C50 C51 C52A 119.2(12)
H56A C56 H56B 109.5
H56A C56 H56C 109.5
H56B C56 H56C 109.5
C59 C56 H56A 109.5
C59 C56 H56B 109.5
C59 C56 H56C 109.5
H57A C57 H57B 109.5
H57A C57 H57C 109.5
H57B C57 H57C 109.5
C59 C57 H57A 109.5
C59 C57 H57B 109.5
C59 C57 H57C 109.5
H58A C58 H58B 109.5
H58A C58 H58C 109.5
H58B C58 H58C 109.5
C59 C58 H58A 109.5
C59 C58 H58B 109.5
C59 C58 H58C 109.5
C56 C59 C58 109.2(10)
C57 C59 C56 108.6(10)
C57 C59 C58 108.9(9)
C57 C59 C60 114.2(9)
C60 C59 C56 108.5(9)
C60 C59 C58 107.3(9)
O11 C60 C59 114.8(9)
O11 C60 C61 123.7(10)
C61 C60 C59 121.5(10)
C60 C61 H61 117.6
C62 C61 C60 124.8(10)
C62 C61 H61 117.6
O12 C62 C61 122.5(9)
O12 C62 C63 114.4(10)
O12 C62 C63A 122.6(16)
C61 C62 C63 123.0(11)
C61 C62 C63A 114.3(17)
N1 C67 H67 117.7
N1 C67 C68 124.5(11)
C68 C67 H67 117.7
C67 C68 H68 120.9
C67 C68 C69 118.2(10)
C69 C68 H68 120.9
C68 C69 H69 121.0
C70 C69 C68 118.1(10)
C70 C69 H69 121.0
C69 C70 H70 120.4
C69 C70 C71 119.2(11)
C71 C70 H70 120.4
N1 C71 C70 123.5(10)
N1 C71 C72 115.4(8)
C70 C71 C72 121.0(9)
N2 C72 C71 116.3(8)
N6 C72 N2 125.6(9)
N6 C72 C71 118.0(8)
N3 C73 N5 125.1(9)
N3 C73 C74 117.5(9)
N5 C73 C74 117.4(8)
N4 C74 C73 116.9(8)
N4 C74 C75 122.3(9)
C75 C74 C73 120.7(9)
C74 C75 H75 120.4
C76 C75 C74 119.2(10)
C76 C75 H75 120.4
C75 C76 H76 120.6
C75 C76 C77 118.7(9)
C77 C76 H76 120.6
C76 C77 H77 120.8
C78 C77 C76 118.3(9)
C78 C77 H77 120.8
N4 C78 C77 123.8(9)
N4 C78 H78 118.1
C77 C78 H78 118.1
H1A C1 H1B 109.5
H1A C1 H1C 109.5
H1B C1 H1C 109.5
C4 C1 H1A 109.5
C4 C1 H1B 109.5
C4 C1 H1C 109.5
H2A C2 H2B 109.5
H2A C2 H2C 109.5
H2B C2 H2C 109.5
C4 C2 H2A 109.5
C4 C2 H2B 109.5
C4 C2 H2C 109.5
H3A C3 H3B 109.5
H3A C3 H3C 109.5
H3B C3 H3C 109.5
C4 C3 H3A 109.5
C4 C3 H3B 109.5
C4 C3 H3C 109.5
C5 C4 C3 116(3)
C1 C4 C5 106(3)
C1 C4 C3 105(2)
C2 C4 C5 106(3)
C2 C4 C1 117(3)
C2 C4 C3 108(3)
C7 C8 C9 112.8(12)
C7 C8 C11 106.1(15)
C10 C8 C7 113.0(12)
C10 C8 C9 108.6(13)
C10 C8 C11 107.8(14)
C11 C8 C9 108.3(15)
C8 C9 H9A 109.5
C8 C9 H9B 109.5
C8 C9 H9C 109.5
H9A C9 H9B 109.5
H9A C9 H9C 109.5
H9B C9 H9C 109.5
C8 C10 H10A 109.5
C8 C10 H10B 109.5
C8 C10 H10C 109.5
H10A C10 H10B 109.5
H10A C10 H10C 109.5
H10B C10 H10C 109.5
C8 C11 H11A 109.5
C8 C11 H11B 109.5
C8 C11 H11C 109.5
H11A C11 H11B 109.5
H11A C11 H11C 109.5
H11B C11 H11C 109.5
C20 C19 C18 112.1(13)
C20 C19 C21 108.9(13)
C20 C19 C22 111.2(13)
C21 C19 C18 111.8(12)
C22 C19 C18 104.1(12)
C22 C19 C21 108.7(13)
C19 C20 H20A 109.5
C19 C20 H20B 109.5
C19 C20 H20C 109.5
H20A C20 H20B 109.5
H20A C20 H20C 109.5
H20B C20 H20C 109.5
C19 C21 H21A 109.5
C19 C21 H21B 109.5
C19 C21 H21C 109.5
H21A C21 H21B 109.5
H21A C21 H21C 109.5
H21B C21 H21C 109.5
C19 C22 H22A 109.5
C19 C22 H22B 109.5
C19 C22 H22C 109.5
H22A C22 H22B 109.5
H22A C22 H22C 109.5
H22B C22 H22C 109.5
H23A C23 H23B 109.5
H23A C23 H23C 109.5
H23B C23 H23C 109.5
C26 C23 H23A 109.5
C26 C23 H23B 109.5
C26 C23 H23C 109.5
H24A C24 H24B 109.5
H24A C24 H24C 109.5
H24B C24 H24C 109.5
C26 C24 H24A 109.5
C26 C24 H24B 109.5
C26 C24 H24C 109.5
H25A C25 H25B 109.5
H25A C25 H25C 109.5
H25B C25 H25C 109.5
C26 C25 H25A 109.5
C26 C25 H25B 109.5
C26 C25 H25C 109.5
C27 C26 C23 109(3)
C27 C26 C24 108(2)
C27 C26 C25 114(2)
C23 C26 C24 110(2)
C23 C26 C25 112(2)
C25 C26 C24 104(2)
C29 C30 C31 110.9(14)
C32 C30 C29 106.8(19)
C32 C30 C31 107.3(14)
C33 C30 C29 111.3(16)
C33 C30 C31 108.5(13)
C33 C30 C32 112.0(16)
C30 C31 H31A 109.5
C30 C31 H31B 109.5
C30 C31 H31C 109.5
H31A C31 H31B 109.5
H31A C31 H31C 109.5
H31B C31 H31C 109.5
C30 C32 H32A 109.5
C30 C32 H32B 109.5
C30 C32 H32C 109.5
H32A C32 H32B 109.5
H32A C32 H32C 109.5
H32B C32 H32C 109.5
C30 C33 H33A 109.5
C30 C33 H33B 109.5
C30 C33 H33C 109.5
H33A C33 H33B 109.5
H33A C33 H33C 109.5
H33B C33 H33C 109.5
C38 O7 Dy2 127(2)
H34A C34 H34B 109.5
H34A C34 H34C 109.5
H34B C34 H34C 109.5
C37 C34 H34A 109.5
C37 C34 H34B 109.5
C37 C34 H34C 109.5
H35A C35 H35B 109.5
H35A C35 H35C 109.5
H35B C35 H35C 109.5
C37 C35 H35A 109.5
C37 C35 H35B 109.5
C37 C35 H35C 109.5
H36A C36 H36B 109.5
H36A C36 H36C 109.5
H36B C36 H36C 109.5
C37 C36 H36A 109.5
C37 C36 H36B 109.5
C37 C36 H36C 109.5
C34 C37 C36 106(2)
C35 C37 C34 113(2)
C35 C37 C36 111(2)
C35 C37 C38 112(2)
C38 C37 C34 107(2)
C38 C37 C36 107(2)
C39 C38 C37 117(2)
O7 C38 C39 128(3)
O7 C38 C37 115(3)
C40 C41 C44 105(3)
C42 C41 C40 113(5)
C42 C41 C44 104(4)
C43 C41 C40 114(4)
C43 C41 C42 115(3)
C43 C41 C44 104(3)
C41 C42 H42A 109.5
C41 C42 H42B 109.5
C41 C42 H42C 109.5
H42A C42 H42B 109.5
H42A C42 H42C 109.5
H42B C42 H42C 109.5
C41 C43 H43A 109.5
C41 C43 H43B 109.5
C41 C43 H43C 109.5
H43A C43 H43B 109.5
H43A C43 H43C 109.5
H43B C43 H43C 109.5
C41 C44 H44A 109.5
C41 C44 H44B 109.5
C41 C44 H44C 109.5
H44A C44 H44B 109.5
H44A C44 H44C 109.5
H44B C44 H44C 109.5
C51 C52 C53 105(5)
C51 C52 C54 115(4)
C54 C52 C53 109(3)
C55 C52 C51 108(3)
C55 C52 C53 111(3)
C55 C52 C54 108(3)
C52 C53 H53A 109.5
C52 C53 H53B 109.5
C52 C53 H53C 109.5
H53A C53 H53B 109.5
H53A C53 H53C 109.5
H53B C53 H53C 109.5
C52 C54 H54A 109.5
C52 C54 H54B 109.5
C52 C54 H54C 109.5
H54A C54 H54B 109.5
H54A C54 H54C 109.5
H54B C54 H54C 109.5
C52 C55 H55A 109.5
C52 C55 H55B 109.5
C52 C55 H55C 109.5
H55A C55 H55B 109.5
H55A C55 H55C 109.5
H55B C55 H55C 109.5
C62 C63 C65 112.8(13)
C62 C63 C66 108.5(11)
C64 C63 C62 108.8(12)
C64 C63 C65 109.7(14)
C64 C63 C66 111.3(14)
C65 C63 C66 105.8(13)
C63 C64 H64A 109.5
C63 C64 H64B 109.5
C63 C64 H64C 109.5
H64A C64 H64B 109.5
H64A C64 H64C 109.5
H64B C64 H64C 109.5
C63 C65 H65A 109.5
C63 C65 H65B 109.5
C63 C65 H65C 109.5
H65A C65 H65B 109.5
H65A C65 H65C 109.5
H65B C65 H65C 109.5
C63 C66 H66A 109.5
C63 C66 H66B 109.5
C63 C66 H66C 109.5
H66A C66 H66B 109.5
H66A C66 H66C 109.5
H66B C66 H66C 109.5
H1AA C1A H1AB 109.5
H1AA C1A H1AC 109.5
H1AB C1A H1AC 109.5
C4A C1A H1AA 109.5
C4A C1A H1AB 109.5
C4A C1A H1AC 109.5
H2AA C2A H2AB 109.5
H2AA C2A H2AC 109.5
H2AB C2A H2AC 109.5
C4A C2A H2AA 109.5
C4A C2A H2AB 109.5
C4A C2A H2AC 109.5
H3AA C3A H3AB 109.5
H3AA C3A H3AC 109.5
H3AB C3A H3AC 109.5
C4A C3A H3AA 109.5
C4A C3A H3AB 109.5
C4A C3A H3AC 109.5
C5 C4A C3A 104.0(12)
C1A C4A C5 110.6(13)
C1A C4A C3A 107.8(15)
C2A C4A C5 115.4(14)
C2A C4A C1A 113.7(14)
C2A C4A C3A 104.4(14)
C7 C8A C9A 106(3)
C7 C8A C11A 121(3)
C10A C8A C7 101(2)
C10A C8A C9A 111(2)
C10A C8A C11A 109(2)
C11A C8A C9A 109(2)
C8A C9A H9AA 109.5
C8A C9A H9AB 109.5
C8A C9A H9AC 109.5
H9AA C9A H9AB 109.5
H9AA C9A H9AC 109.5
H9AB C9A H9AC 109.5
C8A C10A H10D 109.5
C8A C10A H10E 109.5
C8A C10A H10F 109.5
H10D C10A H10E 109.5
H10D C10A H10F 109.5
H10E C10A H10F 109.5
C8A C11A H11D 109.5
C8A C11A H11E 109.5
C8A C11A H11F 109.5
H11D C11A H11E 109.5
H11D C11A H11F 109.5
H11E C11A H11F 109.5
C18 C19A C21A 113(3)
C18 C19A C22A 114(3)
C20A C19A C18 99(3)
C20A C19A C21A 109(2)
C20A C19A C22A 112(2)
C22A C19A C21A 109(2)
C19A C20A H20D 109.5
C19A C20A H20E 109.5
C19A C20A H20F 109.5
H20D C20A H20E 109.5
H20D C20A H20F 109.5
H20E C20A H20F 109.5
C19A C21A H21D 109.5
C19A C21A H21E 109.5
C19A C21A H21F 109.5
H21D C21A H21E 109.5
H21D C21A H21F 109.5
H21E C21A H21F 109.5
C19A C22A H22D 109.5
C19A C22A H22E 109.5
C19A C22A H22F 109.5
H22D C22A H22E 109.5
H22D C22A H22F 109.5
H22E C22A H22F 109.5
H23D C23A H23E 109.5
H23D C23A H23F 109.5
H23E C23A H23F 109.5
C26A C23A H23D 109.5
C26A C23A H23E 109.5
C26A C23A H23F 109.5
H24D C24A H24E 109.5
H24D C24A H24F 109.5
H24E C24A H24F 109.5
C26A C24A H24D 109.5
C26A C24A H24E 109.5
C26A C24A H24F 109.5
H25D C25A H25E 109.5
H25D C25A H25F 109.5
H25E C25A H25F 109.5
C26A C25A H25D 109.5
C26A C25A H25E 109.5
C26A C25A H25F 109.5
C27 C26A C23A 116.9(19)
C27 C26A C24A 106.2(17)
C27 C26A C25A 105.4(18)
C23A C26A C24A 108.1(18)
C23A C26A C25A 110.0(19)
C25A C26A C24A 110(2)
C29 C30A C31A 114(3)
C32A C30A C29 108(4)
C32A C30A C31A 108(3)
C33A C30A C29 100(3)
C33A C30A C31A 110(3)
C33A C30A C32A 116(3)
C30A C31A H31D 109.5
C30A C31A H31E 109.5
C30A C31A H31F 109.5
H31D C31A H31E 109.5
H31D C31A H31F 109.5
H31E C31A H31F 109.5
C30A C32A H32D 109.5
C30A C32A H32E 109.5
C30A C32A H32F 109.5
H32D C32A H32E 109.5
H32D C32A H32F 109.5
H32E C32A H32F 109.5
C30A C33A H33D 109.5
C30A C33A H33E 109.5
C30A C33A H33F 109.5
H33D C33A H33E 109.5
H33D C33A H33F 109.5
H33E C33A H33F 109.5
C38A O7A Dy2 136.3(14)
H34D C34A H34E 109.5
H34D C34A H34F 109.5
H34E C34A H34F 109.5
C37A C34A H34D 109.5
C37A C34A H34E 109.5
C37A C34A H34F 109.5
H35D C35A H35E 109.5
H35D C35A H35F 109.5
H35E C35A H35F 109.5
C37A C35A H35D 109.5
C37A C35A H35E 109.5
C37A C35A H35F 109.5
H36D C36A H36E 109.5
H36D C36A H36F 109.5
H36E C36A H36F 109.5
C37A C36A H36D 109.5
C37A C36A H36E 109.5
C37A C36A H36F 109.5
C34A C37A C36A 105.3(13)
C35A C37A C34A 111.8(14)
C35A C37A C36A 109.0(13)
C38A C37A C34A 109.8(13)
C38A C37A C35A 112.2(15)
C38A C37A C36A 108.5(14)
C39 C38A C37A 119.9(15)
O7A C38A C39 122.6(16)
O7A C38A C37A 117.5(15)
C40 C41A C44A 96(2)
C42A C41A C40 122(4)
C42A C41A C44A 104(3)
C43A C41A C40 110(3)
C43A C41A C42A 115(3)
C43A C41A C44A 105(3)
C41A C42A H42D 109.5
C41A C42A H42E 109.5
C41A C42A H42F 109.5
H42D C42A H42E 109.5
H42D C42A H42F 109.5
H42E C42A H42F 109.5
C41A C43A H43D 109.5
C41A C43A H43E 109.5
C41A C43A H43F 109.5
H43D C43A H43E 109.5
H43D C43A H43F 109.5
H43E C43A H43F 109.5
C41A C44A H44D 109.5
C41A C44A H44E 109.5
C41A C44A H44F 109.5
H44D C44A H44E 109.5
H44D C44A H44F 109.5
H44E C44A H44F 109.5
C51 C52A C53A 106.8(15)
C54A C52A C51 108.0(12)
C54A C52A C53A 108.5(15)
C54A C52A C55A 109.1(13)
C55A C52A C51 114.5(13)
C55A C52A C53A 109.6(13)
C52A C53A H53D 109.5
C52A C53A H53E 109.5
C52A C53A H53F 109.5
H53D C53A H53E 109.5
H53D C53A H53F 109.5
H53E C53A H53F 109.5
C52A C54A H54D 109.5
C52A C54A H54E 109.5
C52A C54A H54F 109.5
H54D C54A H54E 109.5
H54D C54A H54F 109.5
H54E C54A H54F 109.5
C52A C55A H55D 109.5
C52A C55A H55E 109.5
C52A C55A H55F 109.5
H55D C55A H55E 109.5
H55D C55A H55F 109.5
H55E C55A H55F 109.5
C62 C63A C65A 113(3)
C62 C63A C66A 106(3)
C64A C63A C62 109(3)
C64A C63A C65A 108(3)
C64A C63A C66A 117(3)
C66A C63A C65A 104(3)
C63A C64A H64D 109.5
C63A C64A H64E 109.5
C63A C64A H64F 109.5
H64D C64A H64E 109.5
H64D C64A H64F 109.5
H64E C64A H64F 109.5
C63A C65A H65D 109.5
C63A C65A H65E 109.5
C63A C65A H65F 109.5
H65D C65A H65E 109.5
H65D C65A H65F 109.5
H65E C65A H65F 109.5
C63A C66A H66D 109.5
C63A C66A H66E 109.5
C63A C66A H66F 109.5
H66D C66A H66E 109.5
H66D C66A H66F 109.5
H66E C66A H66F 109.5
C40 C41B C44B 100(3)
C42B C41B C40 116(4)
C42B C41B C44B 103(4)
C43B C41B C40 114(5)
C43B C41B C42B 114(3)
C43B C41B C44B 106(3)
C41B C42B H42G 109.5
C41B C42B H42H 109.5
C41B C42B H42I 109.5
H42G C42B H42H 109.5
H42G C42B H42I 109.5
H42H C42B H42I 109.5
C41B C43B H43G 109.5
C41B C43B H43H 109.5
C41B C43B H43I 109.5
H43G C43B H43H 109.5
H43G C43B H43I 109.5
H43H C43B H43I 109.5
C41B C44B H44G 109.5
C41B C44B H44H 109.5
C41B C44B H44I 109.5
H44G C44B H44H 109.5
H44G C44B H44I 109.5
H44H C44B H44I 109.5

loop_
_geom_bond_atom_site_label_1
_geom_bond_atom_site_label_2
_geom_bond_distance
Dy1 O1 2.284(6)
Dy1 O2 2.274(7)
Dy1 O3 2.275(8)
Dy1 O4 2.353(6)
Dy1 O5 2.291(7)
Dy1 O6 2.311(7)
Dy1 N1 2.621(8)
Dy1 N2 2.626(8)
Dy2 O8 2.276(7)
Dy2 O9 2.328(6)
Dy2 O10 2.285(7)
Dy2 O11 2.304(7)
Dy2 O12 2.265(6)
Dy2 N4 2.606(7)
Dy2 N5 2.655(8)
Dy2 O7 2.42(3)
Dy2 O7A 2.292(15)
O1 C5 1.296(12)
O2 C7 1.259(13)
O3 C16 1.287(13)
O4 C18 1.221(11)
O5 C27 1.260(13)
O6 C29 1.263(13)
O8 C40 1.248(12)
O9 C49 1.278(11)
O10 C51 1.254(13)
O11 C60 1.258(12)
O12 C62 1.280(11)
N1 C67 1.317(12)
N1 C71 1.333(12)
N2 N3 1.345(11)
N2 C72 1.340(12)
N3 C73 1.335(12)
N4 C74 1.333(11)
N4 C78 1.329(12)
N5 N6 1.314(11)
N5 C73 1.348(12)
N6 C72 1.338(12)
C5 C6 1.378(15)
C5 C4 1.534(12)
C5 C4A 1.537(11)
C6 H6 0.9500
C6 C7 1.399(16)
C7 C8 1.534(10)
C7 C8A 1.530(12)
C12 H12A 0.9800
C12 H12B 0.9800
C12 H12C 0.9800
C12 C15 1.538(15)
C13 H13A 0.9800
C13 H13B 0.9800
C13 H13C 0.9800
C13 C15 1.536(16)
C14 H14A 0.9800
C14 H14B 0.9800
C14 H14C 0.9800
C14 C15 1.540(17)
C15 C16 1.527(15)
C16 C17 1.403(15)
C17 H17 0.9500
C17 C18 1.382(14)
C18 C19 1.564(19)
C18 C19A 1.54(4)
C27 C28 1.389(17)
C27 C26 1.531(11)
C27 C26A 1.528(11)
C28 H28 0.9500
C28 C29 1.419(17)
C29 C30 1.535(11)
C29 C30A 1.532(12)
C39 H39 0.9500
C39 H39A 0.9500
C39 C40 1.383(15)
C39 C38 1.48(4)
C39 C38A 1.38(2)
C40 C41 1.534(11)
C40 C41A 1.533(12)
C40 C41B 1.534(11)
C45 H45A 0.9800
C45 H45B 0.9800
C45 H45C 0.9800
C45 C48 1.506(16)
C46 H46A 0.9800
C46 H46B 0.9800
C46 H46C 0.9800
C46 C48 1.546(15)
C47 H47A 0.9800
C47 H47B 0.9800
C47 H47C 0.9800
C47 C48 1.537(16)
C48 C49 1.542(15)
C49 C50 1.379(15)
C50 H50 0.9500
C50 C51 1.405(15)
C51 C52 1.534(12)
C51 C52A 1.535(10)
C56 H56A 0.9800
C56 H56B 0.9800
C56 H56C 0.9800
C56 C59 1.537(16)
C57 H57A 0.9800
C57 H57B 0.9800
C57 H57C 0.9800
C57 C59 1.524(15)
C58 H58A 0.9800
C58 H58B 0.9800
C58 H58C 0.9800
C58 C59 1.538(15)
C59 C60 1.532(14)
C60 C61 1.389(15)
C61 H61 0.9500
C61 C62 1.382(14)
C62 C63 1.535(10)
C62 C63A 1.534(12)
C67 H67 0.9500
C67 C68 1.378(13)
C68 H68 0.9500
C68 C69 1.383(15)
C69 H69 0.9500
C69 C70 1.366(15)
C70 H70 0.9500
C70 C71 1.378(13)
C71 C72 1.498(13)
C73 C74 1.467(13)
C74 C75 1.386(13)
C75 H75 0.9500
C75 C76 1.372(14)
C76 H76 0.9500
C76 C77 1.379(13)
C77 H77 0.9500
C77 C78 1.375(12)
C78 H78 0.9500
C1 H1A 0.9800
C1 H1B 0.9800
C1 H1C 0.9800
C1 C4 1.51(3)
C2 H2A 0.9800
C2 H2B 0.9800
C2 H2C 0.9800
C2 C4 1.45(3)
C3 H3A 0.9800
C3 H3B 0.9800
C3 H3C 0.9800
C3 C4 1.60(3)
C8 C9 1.55(2)
C8 C10 1.528(19)
C8 C11 1.54(2)
C9 H9A 0.9800
C9 H9B 0.9800
C9 H9C 0.9800
C10 H10A 0.9800
C10 H10B 0.9800
C10 H10C 0.9800
C11 H11A 0.9800
C11 H11B 0.9800
C11 H11C 0.9800
C19 C20 1.507(17)
C19 C21 1.553(19)
C19 C22 1.542(18)
C20 H20A 0.9800
C20 H20B 0.9800
C20 H20C 0.9800
C21 H21A 0.9800
C21 H21B 0.9800
C21 H21C 0.9800
C22 H22A 0.9800
C22 H22B 0.9800
C22 H22C 0.9800
C23 H23A 0.9800
C23 H23B 0.9800
C23 H23C 0.9800
C23 C26 1.54(3)
C24 H24A 0.9800
C24 H24B 0.9800
C24 H24C 0.9800
C24 C26 1.59(3)
C25 H25A 0.9800
C25 H25B 0.9800
C25 H25C 0.9800
C25 C26 1.56(3)
C30 C31 1.57(2)
C30 C32 1.512(18)
C30 C33 1.48(2)
C31 H31A 0.9800
C31 H31B 0.9800
C31 H31C 0.9800
C32 H32A 0.9800
C32 H32B 0.9800
C32 H32C 0.9800
C33 H33A 0.9800
C33 H33B 0.9800
C33 H33C 0.9800
O7 C38 1.26(2)
C34 H34A 0.9800
C34 H34B 0.9800
C34 H34C 0.9800
C34 C37 1.54(2)
C35 H35A 0.9800
C35 H35B 0.9800
C35 H35C 0.9800
C35 C37 1.52(2)
C36 H36A 0.9800
C36 H36B 0.9800
C36 H36C 0.9800
C36 C37 1.56(2)
C37 C38 1.52(2)
C41 C42 1.48(5)
C41 C43 1.43(5)
C41 C44 1.71(6)
C42 H42A 0.9800
C42 H42B 0.9800
C42 H42C 0.9800
C43 H43A 0.9800
C43 H43B 0.9800
C43 H43C 0.9800
C44 H44A 0.9800
C44 H44B 0.9800
C44 H44C 0.9800
C52 C53 1.55(3)
C52 C54 1.53(3)
C52 C55 1.53(3)
C53 H53A 0.9800
C53 H53B 0.9800
C53 H53C 0.9800
C54 H54A 0.9800
C54 H54B 0.9800
C54 H54C 0.9800
C55 H55A 0.9800
C55 H55B 0.9800
C55 H55C 0.9800
C63 C64 1.49(2)
C63 C65 1.55(2)
C63 C66 1.558(19)
C64 H64A 0.9800
C64 H64B 0.9800
C64 H64C 0.9800
C65 H65A 0.9800
C65 H65B 0.9800
C65 H65C 0.9800
C66 H66A 0.9800
C66 H66B 0.9800
C66 H66C 0.9800
C1A H1AA 0.9800
C1A H1AB 0.9800
C1A H1AC 0.9800
C1A C4A 1.52(2)
C2A H2AA 0.9800
C2A H2AB 0.9800
C2A H2AC 0.9800
C2A C4A 1.46(2)
C3A H3AA 0.9800
C3A H3AB 0.9800
C3A H3AC 0.9800
C3A C4A 1.59(2)
C8A C9A 1.54(3)
C8A C10A 1.52(2)
C8A C11A 1.54(3)
C9A H9AA 0.9800
C9A H9AB 0.9800
C9A H9AC 0.9800
C10A H10D 0.9800
C10A H10E 0.9800
C10A H10F 0.9800
C11A H11D 0.9800
C11A H11E 0.9800
C11A H11F 0.9800
C19A C20A 1.51(2)
C19A C21A 1.55(2)
C19A C22A 1.54(2)
C20A H20D 0.9800
C20A H20E 0.9800
C20A H20F 0.9800
C21A H21D 0.9800
C21A H21E 0.9800
C21A H21F 0.9800
C22A H22D 0.9800
C22A H22E 0.9800
C22A H22F 0.9800
C23A H23D 0.9800
C23A H23E 0.9800
C23A H23F 0.9800
C23A C26A 1.54(3)
C24A H24D 0.9800
C24A H24E 0.9800
C24A H24F 0.9800
C24A C26A 1.58(3)
C25A H25D 0.9800
C25A H25E 0.9800
C25A H25F 0.9800
C25A C26A 1.56(3)
C30A C31A 1.57(3)
C30A C32A 1.50(3)
C30A C33A 1.46(3)
C31A H31D 0.9800
C31A H31E 0.9800
C31A H31F 0.9800
C32A H32D 0.9800
C32A H32E 0.9800
C32A H32F 0.9800
C33A H33D 0.9800
C33A H33E 0.9800
C33A H33F 0.9800
O7A C38A 1.260(15)
C34A H34D 0.9800
C34A H34E 0.9800
C34A H34F 0.9800
C34A C37A 1.539(18)
C35A H35D 0.9800
C35A H35E 0.9800
C35A H35F 0.9800
C35A C37A 1.524(18)
C36A H36D 0.9800
C36A H36E 0.9800
C36A H36F 0.9800
C36A C37A 1.560(17)
C37A C38A 1.522(17)
C41A C42A 1.48(5)
C41A C43A 1.43(6)
C41A C44A 1.71(6)
C42A H42D 0.9800
C42A H42E 0.9800
C42A H42F 0.9800
C43A H43D 0.9800
C43A H43E 0.9800
C43A H43F 0.9800
C44A H44D 0.9800
C44A H44E 0.9800
C44A H44F 0.9800
C52A C53A 1.549(18)
C52A C54A 1.53(2)
C52A C55A 1.54(2)
C53A H53D 0.9800
C53A H53E 0.9800
C53A H53F 0.9800
C54A H54D 0.9800
C54A H54E 0.9800
C54A H54F 0.9800
C55A H55D 0.9800
C55A H55E 0.9800
C55A H55F 0.9800
C63A C64A 1.49(3)
C63A C65A 1.56(3)
C63A C66A 1.55(3)
C64A H64D 0.9800
C64A H64E 0.9800
C64A H64F 0.9800
C65A H65D 0.9800
C65A H65E 0.9800
C65A H65F 0.9800
C66A H66D 0.9800
C66A H66E 0.9800
C66A H66F 0.9800
C41B C42B 1.48(5)
C41B C43B 1.42(6)
C41B C44B 1.70(6)
C42B H42G 0.9800
C42B H42H 0.9800
C42B H42I 0.9800
C43B H43G 0.9800
C43B H43H 0.9800
C43B H43I 0.9800
C44B H44G 0.9800
C44B H44H 0.9800
C44B H44I 0.9800

loop_
_geom_torsion_atom_site_label_1
_geom_torsion_atom_site_label_2
_geom_torsion_atom_site_label_3
_geom_torsion_atom_site_label_4
_geom_torsion
Dy1 O1 C5 C6 7.5(16)
Dy1 O1 C5 C4 -176.1(16)
Dy1 O1 C5 C4A -173.6(9)
Dy1 O2 C7 C6 -16.0(18)
Dy1 O2 C7 C8 168.1(9)
Dy1 O2 C7 C8A 155.1(17)
Dy1 O3 C16 C15 165.4(7)
Dy1 O3 C16 C17 -13.7(17)
Dy1 O4 C18 C17 16.7(18)
Dy1 O4 C18 C19 -163.0(8)
Dy1 O4 C18 C19A -151.1(16)
Dy1 O5 C27 C28 2.6(18)
Dy1 O5 C27 C26 -174.4(15)
Dy1 O5 C27 C26A -173.3(13)
Dy1 O6 C29 C28 -12.8(17)
Dy1 O6 C29 C30 173.5(11)
Dy1 O6 C29 C30A 163(3)
Dy1 N1 C67 C68 167.4(8)
Dy1 N1 C71 C70 -167.4(7)
Dy1 N1 C71 C72 12.9(11)
Dy1 N2 N3 C73 179.0(6)
Dy1 N2 C72 N6 175.8(7)
Dy1 N2 C72 C71 -0.6(11)
Dy2 O8 C40 C39 21.0(17)
Dy2 O8 C40 C41 -160(3)
Dy2 O8 C40 C41A -151(2)
Dy2 O8 C40 C41B -164(3)
Dy2 O9 C49 C48 -166.1(6)
Dy2 O9 C49 C50 14.7(16)
Dy2 O10 C51 C50 -2.0(19)
Dy2 O10 C51 C52 174(2)
Dy2 O10 C51 C52A 179.0(9)
Dy2 O11 C60 C59 -168.4(7)
Dy2 O11 C60 C61 14.3(15)
Dy2 O12 C62 C61 -20.5(17)
Dy2 O12 C62 C63 157.5(9)
Dy2 O12 C62 C63A 168.5(19)
Dy2 N4 C74 C73 -7.4(12)
Dy2 N4 C74 C75 171.6(7)
Dy2 N4 C78 C77 -172.9(8)
Dy2 N5 N6 C72 170.1(6)
Dy2 N5 C73 N3 -175.1(7)
Dy2 N5 C73 C74 6.3(11)
Dy2 O7 C38 C39 -3(8)
Dy2 O7 C38 C37 176(2)
Dy2 O7A C38A C39 -18(4)
Dy2 O7A C38A C37A 161.5(14)
O1 C5 C6 C7 4.0(19)
O1 C5 C4 C1 54(3)
O1 C5 C4 C2 -72(3)
O1 C5 C4 C3 170(2)
O1 C5 C4A C1A 134.0(14)
O1 C5 C4A C2A 3(2)
O1 C5 C4A C3A -110.5(14)
O2 C7 C8 C9 27.6(18)
O2 C7 C8 C10 151.3(13)
O2 C7 C8 C11 -90.8(16)
O2 C7 C8A C9A -46(3)
O2 C7 C8A C10A 70(3)
O2 C7 C8A C11A -170(2)
O3 C16 C17 C18 -6.0(18)
O4 C18 C19 C20 -20.5(17)
O4 C18 C19 C21 -143.0(13)
O4 C18 C19 C22 99.8(14)
O4 C18 C19A C20A -54(2)
O4 C18 C19A C21A -170(2)
O4 C18 C19A C22A 65(3)
O5 C27 C28 C29 7.1(18)
O5 C27 C26 C23 103(3)
O5 C27 C26 C24 -137(2)
O5 C27 C26 C25 -22(3)
O5 C27 C26A C23A -171.6(18)
O5 C27 C26A C24A -51(2)
O5 C27 C26A C25A 66(2)
O6 C29 C30 C31 -164.5(13)
O6 C29 C30 C32 -47.9(17)
O6 C29 C30 C33 74.6(17)
O6 C29 C30A C31A -155(2)
O6 C29 C30A C32A -35(4)
O6 C29 C30A C33A 87(3)
O8 C40 C41 C42 -139(3)
O8 C40 C41 C43 87(4)
O8 C40 C41 C44 -26(5)
O8 C40 C41A C42A 176(3)
O8 C40 C41A C43A 35(5)
O8 C40 C41A C44A -73(3)
O8 C40 C41B C42B 2(5)
O8 C40 C41B C43B -135(3)
O8 C40 C41B C44B 112(3)
O9 C49 C50 C51 -0.6(18)
O10 C51 C52 C53 81(4)
O10 C51 C52 C54 -39(4)
O10 C51 C52 C55 -160(3)
O10 C51 C52A C53A 49.5(17)
O10 C51 C52A C54A -67.1(18)
O10 C51 C52A C55A 171.1(13)
O11 C60 C61 C62 6.6(17)
O12 C62 C63 C64 -67.2(15)
O12 C62 C63 C65 170.9(13)
O12 C62 C63 C66 54.0(17)
O12 C62 C63A C64A -136(3)
O12 C62 C63A C65A 104(3)
O12 C62 C63A C66A -9(4)
N1 C67 C68 C69 -0.7(16)
N1 C71 C72 N2 -7.8(13)
N1 C71 C72 N6 175.5(8)
N2 N3 C73 N5 3.9(14)
N2 N3 C73 C74 -177.5(8)
N3 N2 C72 N6 -6.3(14)
N3 N2 C72 C71 177.3(8)
N3 C73 C74 N4 -178.2(9)
N3 C73 C74 C75 2.8(14)
N4 C74 C75 C76 2.5(15)
N5 N6 C72 N2 6.2(14)
N5 N6 C72 C71 -177.4(8)
N5 C73 C74 N4 0.5(13)
N5 C73 C74 C75 -178.5(9)
N6 N5 C73 N3 -4.1(14)
N6 N5 C73 C74 177.4(8)
C5 C6 C7 O2 -0.1(19)
C5 C6 C7 C8 175.3(13)
C5 C6 C7 C8A -172.5(17)
C6 C5 C4 C1 -130(2)
C6 C5 C4 C2 105(3)
C6 C5 C4 C3 -14(3)
C6 C5 C4A C1A -47.1(19)
C6 C5 C4A C2A -177.9(14)
C6 C5 C4A C3A 68.4(18)
C6 C7 C8 C9 -148.3(13)
C6 C7 C8 C10 -25(2)
C6 C7 C8 C11 93.3(16)
C6 C7 C8A C9A 127(2)
C6 C7 C8A C10A -118(2)
C6 C7 C8A C11A 2(3)
C12 C15 C16 O3 67.4(13)
C12 C15 C16 C17 -113.4(12)
C13 C15 C16 O3 -170.7(10)
C13 C15 C16 C17 8.5(16)
C14 C15 C16 O3 -49.5(12)
C14 C15 C16 C17 129.7(11)
C15 C16 C17 C18 174.8(10)
C16 C17 C18 O4 3.9(19)
C16 C17 C18 C19 -176.4(11)
C16 C17 C18 C19A 170.9(18)
C17 C18 C19 C20 159.8(13)
C17 C18 C19 C21 37.2(17)
C17 C18 C19 C22 -80.0(15)
C17 C18 C19A C20A 137(2)
C17 C18 C19A C21A 21(3)
C17 C18 C19A C22A -104(2)
C27 C28 C29 O6 -2.4(18)
C27 C28 C29 C30 170.5(15)
C27 C28 C29 C30A -179(2)
C28 C27 C26 C23 -74(3)
C28 C27 C26 C24 47(3)
C28 C27 C26 C25 161(2)
C28 C27 C26A C23A 12(3)
C28 C27 C26A C24A 133.0(18)
C28 C27 C26A C25A -110(2)
C28 C29 C30 C31 22(2)
C28 C29 C30 C32 138.7(15)
C28 C29 C30 C33 -98.8(17)
C28 C29 C30A C31A 21(4)
C28 C29 C30A C32A 141(3)
C28 C29 C30A C33A -97(3)
C39 C40 C41 C42 40(5)
C39 C40 C41 C43 -95(4)
C39 C40 C41 C44 153(3)
C39 C40 C41A C42A 3(5)
C39 C40 C41A C43A -138(3)
C39 C40 C41A C44A 114(2)
C39 C40 C41B C42B 177(3)
C39 C40 C41B C43B 41(5)
C39 C40 C41B C44B -72(4)
C40 C39 C38 O7 -7(8)
C40 C39 C38 C37 174(2)
C40 C39 C38A O7A -4(4)
C40 C39 C38A C37A 176.5(15)
C45 C48 C49 O9 -5.4(13)
C45 C48 C49 C50 173.8(10)
C46 C48 C49 O9 114.1(10)
C46 C48 C49 C50 -66.7(13)
C47 C48 C49 O9 -125.9(11)
C47 C48 C49 C50 53.3(14)
C48 C49 C50 C51 -179.8(10)
C49 C50 C51 O10 -5.7(18)
C49 C50 C51 C52 180(3)
C49 C50 C51 C52A 173.2(12)
C50 C51 C52 C53 -103(4)
C50 C51 C52 C54 137(3)
C50 C51 C52 C55 15(4)
C50 C51 C52A C53A -129.5(14)
C50 C51 C52A C54A 113.9(15)
C50 C51 C52A C55A -7.9(19)
C56 C59 C60 O11 51.2(12)
C56 C59 C60 C61 -131.5(10)
C57 C59 C60 O11 172.5(9)
C57 C59 C60 C61 -10.2(14)
C58 C59 C60 O11 -66.7(11)
C58 C59 C60 C61 110.6(11)
C59 C60 C61 C62 -170.5(10)
C60 C61 C62 O12 -4.0(18)
C60 C61 C62 C63 178.1(12)
C60 C61 C62 C63A 167.7(19)
C61 C62 C63 C64 110.9(15)
C61 C62 C63 C65 -11(2)
C61 C62 C63 C66 -127.9(14)
C61 C62 C63A C64A 52(3)
C61 C62 C63A C65A -67(3)
C61 C62 C63A C66A 180(2)
C67 N1 C71 C70 -0.3(14)
C67 N1 C71 C72 -180.0(9)
C67 C68 C69 C70 2.2(15)
C68 C69 C70 C71 -2.7(16)
C69 C70 C71 N1 1.8(16)
C69 C70 C71 C72 -178.5(10)
C70 C71 C72 N2 172.5(9)
C70 C71 C72 N6 -4.2(14)
C71 N1 C67 C68 -0.2(15)
C72 N2 N3 C73 1.1(12)
C73 N5 N6 C72 -0.9(12)
C73 C74 C75 C76 -178.6(10)
C74 N4 C78 C77 0.8(14)
C74 C75 C76 C77 -1.9(15)
C75 C76 C77 C78 0.9(15)
C76 C77 C78 N4 -0.3(15)
C78 N4 C74 C73 179.1(9)
C78 N4 C74 C75 -1.9(14)
C4 C5 C6 C7 -172.4(18)
C4 C5 C4A C1A -73(23)
C4 C5 C4A C2A 156(24)
C4 C5 C4A C3A 42(23)
C8 C7 C8A C9A -88(6)
C8 C7 C8A C10A 27(5)
C8 C7 C8A C11A 147(7)
C19 C18 C19A C20A 48(7)
C19 C18 C19A C21A -68(8)
C19 C18 C19A C22A 167(9)
C26 C27 C28 C29 -176.4(19)
C26 C27 C26A C23A -163(18)
C26 C27 C26A C24A -42(16)
C26 C27 C26A C25A 74(17)
C30 C29 C30A C31A 168(11)
C30 C29 C30A C32A -72(9)
C30 C29 C30A C33A 50(8)
C34 C37 C38 C39 163(4)
C34 C37 C38 O7 -16(5)
C35 C37 C38 C39 38(5)
C35 C37 C38 O7 -141(5)
C36 C37 C38 C39 -84(5)
C36 C37 C38 O7 97(5)
C38 C39 C40 O8 -1(3)
C38 C39 C40 C41 -179(4)
C38 C39 C40 C41A 173(4)
C38 C39 C40 C41B -175(4)
C38 C39 C38A O7A 117(47)
C38 C39 C38A C37A -63(44)
C41 C40 C41A C42A -137(15)
C41 C40 C41A C43A 83(11)
C41 C40 C41A C44A -25(12)
C41 C40 C41B C42B -117(80)
C41 C40 C41B C43B 106(79)
C41 C40 C41B C44B -7(75)
C52 C51 C52A C53A 78(13)
C52 C51 C52A C54A -38(12)
C52 C51 C52A C55A -160(13)
C63 C62 C63A C64A -84(9)
C63 C62 C63A C65A 157(10)
C63 C62 C63A C66A 43(7)
C4A C5 C6 C7 -174.8(13)
C4A C5 C4 C1 25(22)
C4A C5 C4 C2 -100(24)
C4A C5 C4 C3 141(25)
C8A C7 C8 C9 171(6)
C8A C7 C8 C10 -65(5)
C8A C7 C8 C11 53(6)
C19A C18 C19 C20 -103(8)
C19A C18 C19 C21 134(8)
C19A C18 C19 C22 17(7)
C26A C27 C28 C29 -177.1(15)
C26A C27 C26 C23 -69(17)
C26A C27 C26 C24 51(16)
C26A C27 C26 C25 166(19)
C30A C29 C30 C31 -17(9)
C30A C29 C30 C32 100(9)
C30A C29 C30 C33 -137(10)
C34A C37A C38A C39 179(2)
C34A C37A C38A O7A -1(3)
C35A C37A C38A C39 54(3)
C35A C37A C38A O7A -126(3)
C36A C37A C38A C39 -66(3)
C36A C37A C38A O7A 114(3)
C38A C39 C40 O8 2(2)
C38A C39 C40 C41 -176(3)
C38A C39 C40 C41A 176(3)
C38A C39 C40 C41B -172(3)
C38A C39 C38 O7 -69(41)
C38A C39 C38 C37 112(47)
C41A C40 C41 C42 84(14)
C41A C40 C41 C43 -50(11)
C41A C40 C41 C44 -163(14)
C41A C40 C41B C42B -132(21)
C41A C40 C41B C43B 92(18)
C41A C40 C41B C44B -22(15)
C52A C51 C52 C53 -72(13)
C52A C51 C52 C54 168(15)
C52A C51 C52 C55 47(12)
C63A C62 C63 C64 160(9)
C63A C62 C63 C65 38(8)
C63A C62 C63 C66 -79(8)
C41B C40 C41 C42 -77(78)
C41B C40 C41 C43 149(80)
C41B C40 C41 C44 36(75)
C41B C40 C41A C42A -132(21)
C41B C40 C41A C43A 88(19)
C41B C40 C41A C44A -21(16)

loop_
_platon_squeeze_void_nr
_platon_squeeze_void_average_x
_platon_squeeze_void_average_y
_platon_squeeze_void_average_z
_platon_squeeze_void_volume
_platon_squeeze_void_count_electrons
_platon_squeeze_void_content
1 1.000 0.000 -0.025 1127 384 ' '
2 0.500 0.500 0.008 1127 384 ' '

loop_
_twin_individual_id
_twin_individual_mass_fraction_refined
1 0.522(15)
2 0.478(15)
